data_7704905
loop_
_publ_author_name
'Morris, Louis J.'
'Rajabi, Nasir A.'
'Mahon, Mary F.'
'Manners, Ian'
'McMullin, Claire L.'
'Hill, Michael S.'

_publ_section_title
;
 Synthesis and reactivity of alkaline-earth stannanide complexes by
 hydride-mediated distannane metathesis and organostannane
 dehydrogenation.
;
_journal_issue 30
_journal_name_full 'Dalton transactions (Cambridge, England : 2003)'
_journal_page_first 10523
_journal_page_last 10534
_journal_paper_doi 10.1039/d0dt02406f
_journal_volume 49
_journal_year 2020
_chemical_formula_moiety 'C58 H78 Ca N4 O Sn'
_chemical_formula_sum 'C58 H78 Ca N4 O Sn'
_chemical_formula_weight 1006.01
_space_group_crystal_system monoclinic
_space_group_IT_number 9
_space_group_name_Hall 'C -2yc'
_space_group_name_H-M_alt 'C 1 c 1'
_atom_sites_solution_hydrogens mixed
_atom_sites_solution_primary dual
_audit_creation_date 2020-02-27
_audit_creation_method
;
Olex2 1.2
(compiled 2018.05.29 svn.r3508 for OlexSys, GUI svn.r5506)
;
_audit_update_record
;
2020-05-12 deposited with the CCDC.	2020-07-09 downloaded from the CCDC.
;
_cell_angle_alpha 90
_cell_angle_beta 100.881(2)
_cell_angle_gamma 90
_cell_formula_units_Z 16
_cell_length_a 26.2727(4)
_cell_length_b 29.2030(4)
_cell_length_c 29.1410(5)
_cell_measurement_reflns_used 17642
_cell_measurement_temperature 150.00(10)
_cell_measurement_theta_max 72.8920
_cell_measurement_theta_min 3.4020
_cell_volume 21956.2(6)
_computing_cell_refinement 'CrysAlisPro 1.171.40.53 (Rigaku OD, 2019)'
_computing_data_collection 'CrysAlisPro 1.171.40.53 (Rigaku OD, 2019)'
_computing_data_reduction 'CrysAlisPro 1.171.40.53 (Rigaku OD, 2019)'
_computing_molecular_graphics 'Olex2 (Dolomanov et al., 2009)'
_computing_publication_material 'Olex2 (Dolomanov et al., 2009)'
_computing_structure_refinement 'ShelXL (Sheldrick, 2015)'
_computing_structure_solution 'ShelXT (Sheldrick, 2015)'
_diffrn_ambient_environment N~2~
_diffrn_ambient_temperature 150.00(10)
_diffrn_detector 'CCD plate'
_diffrn_detector_area_resol_mean 8.1150
_diffrn_detector_type EosS2
_diffrn_measured_fraction_theta_full 0.994
_diffrn_measured_fraction_theta_max 0.994
_diffrn_measurement_device 'four-circle diffractometer'
_diffrn_measurement_device_type 'SuperNova, Dual, Cu at home/near, EosS2'
_diffrn_measurement_method '\w scans'
_diffrn_radiation_monochromator mirror
_diffrn_radiation_probe x-ray
_diffrn_radiation_type CuK\a
_diffrn_radiation_wavelength 1.54184
_diffrn_reflns_av_R_equivalents 0.0527
_diffrn_reflns_av_unetI/netI 0.0756
_diffrn_reflns_Laue_measured_fraction_full 0.994
_diffrn_reflns_Laue_measured_fraction_max 0.994
_diffrn_reflns_limit_h_max 31
_diffrn_reflns_limit_h_min -29
_diffrn_reflns_limit_k_max 35
_diffrn_reflns_limit_k_min -29
_diffrn_reflns_limit_l_max 35
_diffrn_reflns_limit_l_min -35
_diffrn_reflns_number 58687
_diffrn_reflns_point_group_measured_fraction_full 0.718
_diffrn_reflns_point_group_measured_fraction_max 0.717
_diffrn_reflns_theta_full 67.684
_diffrn_reflns_theta_max 68.245
_diffrn_reflns_theta_min 2.934
_diffrn_source 'micro-focus sealed X-ray tube'
_diffrn_source_type 'SuperNova (Cu) X-ray Source'
_exptl_absorpt_coefficient_mu 4.821
_exptl_absorpt_correction_T_max 1.00000
_exptl_absorpt_correction_T_min 0.57187
_exptl_absorpt_correction_type multi-scan
_exptl_absorpt_process_details
;
CrysAlisPro 1.171.40.53 (Rigaku Oxford Diffraction, 2019)
Empirical absorption correction using spherical harmonics,
 implemented in SCALE3 ABSPACK scaling algorithm.
;
_exptl_crystal_colour colourless
_exptl_crystal_colour_primary colourless
_exptl_crystal_density_diffrn 1.217
_exptl_crystal_description plate
_exptl_crystal_F_000 8512
_exptl_crystal_size_max 0.264
_exptl_crystal_size_mid 0.135
_exptl_crystal_size_min 0.029
_refine_diff_density_max 1.226
_refine_diff_density_min -1.929
_refine_diff_density_rms 0.090
_refine_ls_abs_structure_details
;
 Flack x determined using 5802 quotients [(I+)-(I-)]/[(I+)+(I-)]
 (Parsons, Flack and Wagner, Acta Cryst. B69 (2013) 249-259).
;
_refine_ls_abs_structure_Flack 0.044(7)
_refine_ls_extinction_method none
_refine_ls_goodness_of_fit_ref 1.060
_refine_ls_hydrogen_treatment mixed
_refine_ls_matrix_type full
_refine_ls_number_parameters 2413
_refine_ls_number_reflns 28831
_refine_ls_number_restraints 2
_refine_ls_restrained_S_all 1.060
_refine_ls_R_factor_all 0.0766
_refine_ls_R_factor_gt 0.0632
_refine_ls_shift/su_max 0.001
_refine_ls_shift/su_mean 0.000
_refine_ls_structure_factor_coef Fsqd
_refine_ls_weighting_details 'w=1/[\s^2^(Fo^2^)+(0.0808P)^2^+11.5460P] where P=(Fo^2^+2Fc^2^)/3'
_refine_ls_weighting_scheme calc
_refine_ls_wR_factor_gt 0.1589
_refine_ls_wR_factor_ref 0.1730
_reflns_Friedel_coverage 0.442
_reflns_Friedel_fraction_full 0.442
_reflns_Friedel_fraction_max 0.440
_reflns_number_gt 23442
_reflns_number_total 28831
_reflns_threshold_expression 'I > 2\s(I)'
_cod_data_source_file d0dt02406f2.cif
_cod_data_source_block s20msh17-Cpd-13THF
_cod_depositor_comments
;Adding full bibliography for 7704902--7704908.cif.

 Adding full bibliography for 7704902--7704908.cif.
;
_cod_database_code 7704905
_shelxl_version_number 2014-3
_chemical_oxdiff_usercomment 'Colourless plate'
_shelx_space_group_comment
;
The symmetry employed for this shelxl refinement is uniquely defined
by the following loop, which should always be used as a source of
symmetry information in preference to the above space-group names.
They are only intended as comments.
;
_olex2_refinement_description
;
1. Fixed Uiso
 At 1.2 times of:
  All C(H) groups, All C(H,H) groups
 At 1.5 times of:
  All C(H,H,H) groups
2.a Ternary CH refined with riding coordinates:
 C13(H13), C16(H16), C25(H25), C28(H28), C32(H32), C35(H35), C129(H129),
 C132(H132), C141(H141), C144(H144), C148(H148), C151(H151), C71(H71), C74(H74),
  C83(H83), C86(H86), C90(H90), C93(H93), C187(H187), C190(H190), C199(H199),
 C202(H202), C206(H206), C209(H209)
2.b Secondary CH2 refined with riding coordinates:
 C55(H55A,H55B), C56(H56A,H56B), C57(H57A,H57B), C58(H58A,H58B), C171(H17D,
 H17E), C172(H17F,H17G), C173(H17H,H17I), C174(H17J,H17K), C113(H11A,H11B),
 C114(H11C,H11D), C115(H11E,H11F), C116(H11G,H11H), C03J(H03A,H03B), C05A(H05A,
 H05B), C06A(H06A,H06B), C020(H02A,H02B)
2.c Aromatic/amide H refined with riding coordinates:
 C8(H8), C9(H9), C10(H10), C20(H20), C21(H21), C22(H22), C38(H38), C39(H39),
 C40(H40), C41(H41), C42(H42), C44(H44), C45(H45), C46(H46), C47(H47), C48(H48),
  C50(H50), C51(H51), C52(H52), C53(H53), C54(H54), C124(H124), C125(H125),
 C126(H126), C136(H136), C137(H137), C138(H138), C154(H154), C155(H155),
 C156(H156), C157(H157), C158(H158), C160(H160), C161(H161), C162(H162),
 C163(H163), C164(H164), C166(H166), C167(H167), C168(H168), C169(H169),
 C170(H170), C66(H66), C67(H67), C68(H68), C78(H78), C79(H79), C80(H80),
 C96(H96), C97(H97), C98(H98), C99(H99), C100(H100), C102(H102), C103(H103),
 C104(H104), C105(H105), C106(H106), C108(H108), C109(H109), C110(H110),
 C111(H111), C112(H112), C182(H182), C183(H183), C184(H184), C194(H194),
 C195(H195), C196(H196), C212(H212), C213(H213), C214(H214), C215(H215),
 C216(H216), C218(H218), C219(H219), C220(H220), C221(H221), C222(H222),
 C224(H224), C225(H225), C226(H226), C227(H227), C228(H228)
2.d Idealised Me refined as rotating group:
 C1(H1A,H1B,H1C), C5(H5A,H5B,H5C), C12(H12A,H12B,H12C), C14(H14A,H14B,H14C),
 C15(H15A,H15B,H15C), C17(H17A,H17B,H17C), C24(H24A,H24B,H24C), C26(H26A,H26B,
 H26C), C27(H27A,H27B,H27C), C29(H29A,H29B,H29C), C31(H31A,H31B,H31C), C33(H33A,
 H33B,H33C), C34(H34A,H34B,H34C), C36(H36A,H36B,H36C), C117(H11I,H11J,H11K),
 C121(H12D,H12E,H12F), C128(H12G,H12H,H12I), C130(H13A,H13B,H13C), C131(H13D,
 H13E,H13F), C133(H13G,H13H,H13I), C140(H14D,H14E,H14F), C142(H14G,H14H,H14I),
 C143(H14J,H14K,H14L), C145(H14M,H14N,H14O), C147(H14P,H14Q,H14R), C149(H14S,
 H14T,H14U), C150(H15D,H15E,H15F), C152(H15G,H15H,H15I), C59(H59A,H59B,H59C),
 C63(H63A,H63B,H63C), C70(H70A,H70B,H70C), C72(H72A,H72B,H72C), C73(H73A,H73B,
 H73C), C75(H75A,H75B,H75C), C82(H82A,H82B,H82C), C84(H84A,H84B,H84C), C85(H85A,
 H85B,H85C), C87(H87A,H87B,H87C), C89(H89A,H89B,H89C), C91(H91A,H91B,H91C),
 C92(H92A,H92B,H92C), C94(H94A,H94B,H94C), C175(H17L,H17M,H17N), C179(H17O,H17P,
 H17Q), C186(H18A,H18B,H18C), C188(H18D,H18E,H18F), C189(H18G,H18H,H18I),
 C191(H19A,H19B,H19C), C198(H19D,H19E,H19F), C200(H20A,H20B,H20C), C201(H20D,
 H20E,H20F), C203(H20G,H20H,H20I), C205(H20J,H20K,H20L), C207(H20M,H20N,H20O),
 C208(H20P,H20Q,H20R), C210(H21A,H21B,H21C)
;

loop_
_space_group_symop_operation_xyz
'x, y, z'
'x, -y, z+1/2'
'x+1/2, y+1/2, z'
'x+1/2, -y+1/2, z+1/2'

loop_
_atom_site_label
_atom_site_type_symbol
_atom_site_fract_x
_atom_site_fract_y
_atom_site_fract_z
_atom_site_U_iso_or_equiv
_atom_site_adp_type
_atom_site_occupancy
_atom_site_site_symmetry_order
_atom_site_calc_flag
_atom_site_refinement_flags_posn
_atom_site_refinement_flags_adp
_atom_site_refinement_flags_occupancy
_atom_site_disorder_assembly
_atom_site_disorder_group
Sn1 Sn 0.86191(3) 0.21704(3) 0.75290(3) 0.0484(2) Uani 1 1 d . . . . .
Ca1 Ca 0.86585(10) 0.27629(8) 0.91421(9) 0.0325(5) Uani 1 1 d . . . . .
O1 O 0.8574(4) 0.2306(3) 0.9799(4) 0.051(3) Uani 1 1 d . . . . .
N1 N 0.9413(4) 0.3178(3) 0.9492(4) 0.035(2) Uani 1 1 d . . . . .
N2 N 0.8270(4) 0.3377(3) 0.9461(4) 0.032(2) Uani 1 1 d . . . . .
N3 N 0.8532(4) 0.2143(4) 0.8607(4) 0.042(2) Uani 1 1 d . . . . .
N4 N 0.8547(4) 0.2865(4) 0.8320(4) 0.040(2) Uani 1 1 d . . . . .
C1 C 0.9879(6) 0.3866(4) 0.9331(6) 0.057(4) Uani 1 1 d . . . . .
H1A H 1.0142 0.3788 0.9596 0.085 Uiso 1 1 calc GR . . . .
H1B H 0.9816 0.4190 0.9330 0.085 Uiso 1 1 calc GR . . . .
H1C H 0.9992 0.3781 0.9049 0.085 Uiso 1 1 calc GR . . . .
C2 C 0.9387(5) 0.3614(4) 0.9362(4) 0.037(3) Uani 1 1 d . . . . .
C3 C 0.8924(5) 0.3865(4) 0.9236(5) 0.038(3) Uani 1 1 d . . . . .
H3 H 0.894(4) 0.422(3) 0.910(3) 0.02(2) Uiso 1 1 d . . . . .
C4 C 0.8427(5) 0.3785(4) 0.9323(4) 0.031(2) Uani 1 1 d . . . . .
C5 C 0.8047(6) 0.4188(5) 0.9250(6) 0.051(4) Uani 1 1 d . . . . .
H5A H 0.7840 0.4172 0.8941 0.077 Uiso 1 1 calc GR . . . .
H5B H 0.8237 0.4470 0.9286 0.077 Uiso 1 1 calc GR . . . .
H5C H 0.7825 0.4173 0.9476 0.077 Uiso 1 1 calc GR . . . .
C6 C 0.9899(5) 0.2968(4) 0.9679(5) 0.037(3) Uani 1 1 d . . . . .
C7 C 1.0071(6) 0.2954(5) 1.0169(5) 0.053(4) Uani 1 1 d . . . . .
C8 C 1.0533(7) 0.2726(6) 1.0323(7) 0.070(5) Uani 1 1 d . . . . .
H8 H 1.0652 0.2707 1.0644 0.084 Uiso 1 1 calc R . . . .
C9 C 1.0830(7) 0.2525(6) 1.0039(6) 0.067(5) Uani 1 1 d . . . . .
H9 H 1.1146 0.2389 1.0161 0.080 Uiso 1 1 calc R . . . .
C10 C 1.0639(5) 0.2535(5) 0.9563(6) 0.053(4) Uani 1 1 d . . . . .
H10 H 1.0827 0.2390 0.9365 0.064 Uiso 1 1 calc R . . . .
C11 C 1.0181(5) 0.2750(4) 0.9370(5) 0.044(3) Uani 1 1 d . . . . .
C12 C 0.9799(7) 0.3672(6) 1.0531(6) 0.080(5) Uani 1 1 d . . . . .
H12A H 1.0152 0.3751 1.0660 0.119 Uiso 1 1 calc GR . . . .
H12B H 0.9576 0.3784 1.0732 0.119 Uiso 1 1 calc GR . . . .
H12C H 0.9701 0.3808 1.0227 0.119 Uiso 1 1 calc GR . . . .
C13 C 0.9749(6) 0.3154(6) 1.0489(5) 0.060(4) Uani 1 1 d . . . . .
H13 H 0.9386 0.3087 1.0355 0.072 Uiso 1 1 calc R . . . .
C14 C 0.9867(8) 0.2935(8) 1.0980(6) 0.098(7) Uani 1 1 d . . . . .
H14A H 0.9863 0.2608 1.0950 0.147 Uiso 1 1 calc GR . . . .
H14B H 0.9608 0.3028 1.1153 0.147 Uiso 1 1 calc GR . . . .
H14C H 1.0202 0.3033 1.1140 0.147 Uiso 1 1 calc GR . . . .
C15 C 1.0403(6) 0.2965(6) 0.8585(7) 0.068(5) Uani 1 1 d . . . . .
H15A H 1.0472 0.3275 0.8688 0.102 Uiso 1 1 calc GR . . . .
H15B H 1.0264 0.2962 0.8256 0.102 Uiso 1 1 calc GR . . . .
H15C H 1.0720 0.2792 0.8645 0.102 Uiso 1 1 calc GR . . . .
C16 C 1.0014(6) 0.2751(5) 0.8849(5) 0.051(3) Uani 1 1 d . . . . .
H16 H 0.9689 0.2924 0.8771 0.061 Uiso 1 1 calc R . . . .
C17 C 0.9908(6) 0.2255(5) 0.8667(6) 0.060(4) Uani 1 1 d . . . . .
H17A H 1.0225 0.2083 0.8727 0.089 Uiso 1 1 calc GR . . . .
H17B H 0.9775 0.2261 0.8336 0.089 Uiso 1 1 calc GR . . . .
H17C H 0.9659 0.2114 0.8823 0.089 Uiso 1 1 calc GR . . . .
C18 C 0.7805(5) 0.3336(4) 0.9634(5) 0.038(3) Uani 1 1 d . . . . .
C19 C 0.7820(5) 0.3413(5) 1.0121(5) 0.044(3) Uani 1 1 d . . . . .
C20 C 0.7377(6) 0.3317(5) 1.0302(6) 0.054(4) Uani 1 1 d . . . . .
H20 H 0.7384 0.3360 1.0619 0.065 Uiso 1 1 calc R . . . .
C21 C 0.6934(6) 0.3162(5) 1.0023(6) 0.057(4) Uani 1 1 d . . . . .
H21 H 0.6643 0.3101 1.0152 0.068 Uiso 1 1 calc R . . . .
C22 C 0.6915(6) 0.3095(5) 0.9548(6) 0.050(3) Uani 1 1 d . . . . .
H22 H 0.6611 0.2988 0.9362 0.060 Uiso 1 1 calc R . . . .
C23 C 0.7351(5) 0.3189(4) 0.9340(5) 0.042(3) Uani 1 1 d . . . . .
C24 C 0.8261(7) 0.4071(6) 1.0595(7) 0.080(6) Uani 1 1 d . . . . .
H24A H 0.8003 0.4091 1.0787 0.119 Uiso 1 1 calc GR . . . .
H24B H 0.8163 0.4263 1.0325 0.119 Uiso 1 1 calc GR . . . .
H24C H 0.8589 0.4170 1.0770 0.119 Uiso 1 1 calc GR . . . .
C25 C 0.8304(6) 0.3579(6) 1.0439(5) 0.056(4) Uani 1 1 d . . . . .
H25 H 0.8586 0.3567 1.0262 0.068 Uiso 1 1 calc R . . . .
C26 C 0.8455(8) 0.3270(8) 1.0857(7) 0.104(7) Uani 1 1 d . . . . .
H26A H 0.8771 0.3379 1.1046 0.156 Uiso 1 1 calc GR . . . .
H26B H 0.8504 0.2964 1.0754 0.156 Uiso 1 1 calc GR . . . .
H26C H 0.8185 0.3272 1.1038 0.156 Uiso 1 1 calc GR . . . .
C27 C 0.6887(6) 0.3421(6) 0.8539(6) 0.069(5) Uani 1 1 d . . . . .
H27A H 0.6554 0.3303 0.8568 0.104 Uiso 1 1 calc GR . . . .
H27B H 0.6919 0.3418 0.8216 0.104 Uiso 1 1 calc GR . . . .
H27C H 0.6921 0.3730 0.8654 0.104 Uiso 1 1 calc GR . . . .
C28 C 0.7312(5) 0.3124(5) 0.8823(5) 0.046(3) Uani 1 1 d . . . . .
H28 H 0.7643 0.3219 0.8744 0.055 Uiso 1 1 calc R . . . .
C29 C 0.7223(7) 0.2623(5) 0.8681(6) 0.063(4) Uani 1 1 d . . . . .
H29A H 0.7270 0.2584 0.8364 0.094 Uiso 1 1 calc GR . . . .
H29B H 0.6876 0.2536 0.8704 0.094 Uiso 1 1 calc GR . . . .
H29C H 0.7466 0.2434 0.8884 0.094 Uiso 1 1 calc GR . . . .
C30 C 0.8554(5) 0.2425(5) 0.8231(5) 0.039(3) Uani 1 1 d . . . . .
C31 C 0.8721(7) 0.1399(5) 0.8983(6) 0.083(5) Uani 1 1 d . . . . .
H31A H 0.9074 0.1494 0.9083 0.125 Uiso 1 1 calc GR . . . .
H31B H 0.8710 0.1074 0.8930 0.125 Uiso 1 1 calc GR . . . .
H31C H 0.8525 0.1473 0.9220 0.125 Uiso 1 1 calc GR . . . .
C32 C 0.8488(6) 0.1646(5) 0.8529(5) 0.052(3) Uani 1 1 d . . . . .
H32 H 0.8675 0.1558 0.8282 0.063 Uiso 1 1 calc R . . . .
C33 C 0.7929(7) 0.1510(5) 0.8391(7) 0.098(7) Uani 1 1 d . . . . .
H33A H 0.7751 0.1578 0.8641 0.147 Uiso 1 1 calc GR . . . .
H33B H 0.7907 0.1187 0.8326 0.147 Uiso 1 1 calc GR . . . .
H33C H 0.7772 0.1677 0.8116 0.147 Uiso 1 1 calc GR . . . .
C34 C 0.9021(6) 0.3487(5) 0.8001(5) 0.054(4) Uani 1 1 d . . . . .
H34A H 0.9071 0.3645 0.8295 0.080 Uiso 1 1 calc GR . . . .
H34B H 0.8987 0.3706 0.7752 0.080 Uiso 1 1 calc GR . . . .
H34C H 0.9313 0.3293 0.7992 0.080 Uiso 1 1 calc GR . . . .
C35 C 0.8532(6) 0.3199(4) 0.7945(5) 0.046(3) Uani 1 1 d . . . . .
H35 H 0.8498 0.3030 0.7650 0.055 Uiso 1 1 calc R . . . .
C36 C 0.8048(6) 0.3497(5) 0.7919(5) 0.062(4) Uani 1 1 d . . . . .
H36A H 0.7746 0.3306 0.7877 0.093 Uiso 1 1 calc GR . . . .
H36B H 0.8022 0.3705 0.7660 0.093 Uiso 1 1 calc GR . . . .
H36C H 0.8073 0.3668 0.8204 0.093 Uiso 1 1 calc GR . . . .
C37 C 0.8839(5) 0.1468(4) 0.7432(5) 0.046(3) Uani 1 1 d . . . . .
C38 C 0.9266(6) 0.1244(5) 0.7714(6) 0.066(4) Uani 1 1 d . . . . .
H38 H 0.9446 0.1394 0.7977 0.079 Uiso 1 1 calc R . . . .
C39 C 0.9425(7) 0.0807(6) 0.7611(6) 0.081(5) Uani 1 1 d . . . . .
H39 H 0.9714 0.0670 0.7792 0.098 Uiso 1 1 calc R . . . .
C40 C 0.9130(8) 0.0582(6) 0.7222(7) 0.089(6) Uani 1 1 d . . . . .
H40 H 0.9233 0.0292 0.7142 0.107 Uiso 1 1 calc R . . . .
C41 C 0.8706(9) 0.0772(6) 0.6963(7) 0.081(6) Uani 1 1 d . . . . .
H41 H 0.8516 0.0615 0.6710 0.097 Uiso 1 1 calc R . . . .
C42 C 0.8556(6) 0.1203(5) 0.7076(5) 0.066(4) Uani 1 1 d . . . . .
H42 H 0.8250 0.1322 0.6905 0.080 Uiso 1 1 calc R . . . .
C43 C 0.9197(6) 0.2526(5) 0.7222(5) 0.057(4) Uani 1 1 d . . . . .
C44 C 0.9699(6) 0.2364(7) 0.7290(5) 0.089(6) Uani 1 1 d . . . . .
H44 H 0.9773 0.2095 0.7462 0.107 Uiso 1 1 calc R . . . .
C45 C 1.0108(7) 0.2574(9) 0.7119(6) 0.103(7) Uani 1 1 d . . . . .
H45 H 1.0436 0.2444 0.7154 0.124 Uiso 1 1 calc R . . . .
C46 C 0.9986(9) 0.2982(7) 0.6899(7) 0.095(7) Uani 1 1 d . . . . .
H46 H 1.0250 0.3150 0.6808 0.115 Uiso 1 1 calc R . . . .
C47 C 0.9493(9) 0.3158(6) 0.6805(7) 0.093(7) Uani 1 1 d . . . . .
H47 H 0.9427 0.3428 0.6636 0.112 Uiso 1 1 calc R . . . .
C48 C 0.9083(7) 0.2927(5) 0.6969(6) 0.077(5) Uani 1 1 d . . . . .
H48 H 0.8747 0.3043 0.6906 0.092 Uiso 1 1 calc R . . . .
C49 C 0.7899(6) 0.2270(4) 0.7090(4) 0.052(3) Uani 1 1 d . . . . .
C50 C 0.7824(6) 0.2306(4) 0.6611(5) 0.061(4) Uani 1 1 d . . . . .
H50 H 0.8120 0.2302 0.6480 0.074 Uiso 1 1 calc R . . . .
C51 C 0.7362(7) 0.2349(5) 0.6309(5) 0.070(5) Uani 1 1 d . . . . .
H51 H 0.7344 0.2367 0.5988 0.085 Uiso 1 1 calc R . . . .
C52 C 0.6927(8) 0.2363(6) 0.6502(7) 0.071(5) Uani 1 1 d . . . . .
H52 H 0.6606 0.2393 0.6305 0.085 Uiso 1 1 calc R . . . .
C53 C 0.6943(6) 0.2334(6) 0.6972(6) 0.083(5) Uani 1 1 d . . . . .
H53 H 0.6641 0.2348 0.7095 0.099 Uiso 1 1 calc R . . . .
C54 C 0.7429(6) 0.2282(6) 0.7262(6) 0.075(5) Uani 1 1 d . . . . .
H54 H 0.7444 0.2255 0.7583 0.090 Uiso 1 1 calc R . . . .
C55 C 0.9017(6) 0.2074(6) 1.0076(6) 0.067(5) Uani 1 1 d . . . . .
H55A H 0.9210 0.2284 1.0302 0.081 Uiso 1 1 calc R . . . .
H55B H 0.9245 0.1963 0.9875 0.081 Uiso 1 1 calc R . . . .
C56 C 0.8822(6) 0.1688(5) 1.0318(6) 0.069(5) Uani 1 1 d . . . . .
H56A H 0.9044 0.1629 1.0618 0.083 Uiso 1 1 calc R . . . .
H56B H 0.8792 0.1412 1.0130 0.083 Uiso 1 1 calc R . . . .
C57 C 0.8286(6) 0.1865(5) 1.0378(6) 0.058(4) Uani 1 1 d . . . . .
H57A H 0.8052 0.1613 1.0403 0.069 Uiso 1 1 calc R . . . .
H57B H 0.8314 0.2058 1.0653 0.069 Uiso 1 1 calc R . . . .
C58 C 0.8107(6) 0.2135(5) 0.9939(6) 0.055(4) Uani 1 1 d . . . . .
H58A H 0.7913 0.1942 0.9697 0.066 Uiso 1 1 calc R . . . .
H58B H 0.7888 0.2387 0.9998 0.066 Uiso 1 1 calc R . . . .
Sn3 Sn 1.34291(3) 0.22877(3) 0.74083(3) 0.0405(2) Uani 1 1 d . . . . .
Ca3 Ca 1.36423(9) 0.27695(8) 0.90959(9) 0.0317(5) Uani 1 1 d . . . . .
O3 O 1.3559(4) 0.2271(3) 0.9727(3) 0.048(2) Uani 1 1 d . . . . .
N9 N 1.3256(4) 0.3382(3) 0.9421(4) 0.030(2) Uani 1 1 d . . . . .
N10 N 1.4409(4) 0.3156(3) 0.9478(3) 0.030(2) Uani 1 1 d . . . . .
N11 N 1.3532(4) 0.2931(4) 0.8275(4) 0.038(2) Uani 1 1 d . . . . .
N12 N 1.3474(4) 0.2196(3) 0.8505(4) 0.038(2) Uani 1 1 d . . . . .
C117 C 1.3078(5) 0.4198(4) 0.9217(5) 0.045(3) Uani 1 1 d . . . . .
H11I H 1.2894 0.4227 0.9471 0.067 Uiso 1 1 calc GR . . . .
H11J H 1.2834 0.4163 0.8930 0.067 Uiso 1 1 calc GR . . . .
H11K H 1.3282 0.4468 0.9201 0.067 Uiso 1 1 calc GR . . . .
C118 C 1.3430(5) 0.3783(4) 0.9296(4) 0.030(2) Uani 1 1 d . . . . .
C119 C 1.3942(5) 0.3850(4) 0.9221(4) 0.035(3) Uani 1 1 d . . . . .
H119 H 1.404(3) 0.420(3) 0.908(3) 0.02(2) Uiso 1 1 d . . . . .
C120 C 1.4402(5) 0.3590(4) 0.9352(4) 0.033(2) Uani 1 1 d . . . . .
C121 C 1.4903(5) 0.3835(4) 0.9338(5) 0.048(3) Uani 1 1 d . . . . .
H12D H 1.5048 0.3720 0.9082 0.072 Uiso 1 1 calc GR . . . .
H12E H 1.5142 0.3784 0.9626 0.072 Uiso 1 1 calc GR . . . .
H12F H 1.4837 0.4157 0.9296 0.072 Uiso 1 1 calc GR . . . .
C122 C 1.2796(5) 0.3377(4) 0.9608(5) 0.039(3) Uani 1 1 d . . . . .
C123 C 1.2816(5) 0.3481(5) 1.0087(5) 0.042(3) Uani 1 1 d . . . . .
C124 C 1.2372(6) 0.3425(5) 1.0267(5) 0.053(4) Uani 1 1 d . . . . .
H124 H 1.2381 0.3495 1.0580 0.063 Uiso 1 1 calc R . . . .
C125 C 1.1913(6) 0.3267(5) 0.9999(6) 0.055(4) Uani 1 1 d . . . . .
H125 H 1.1622 0.3219 1.0133 0.066 Uiso 1 1 calc R . . . .
C126 C 1.1894(6) 0.3183(5) 0.9538(6) 0.050(3) Uani 1 1 d . . . . .
H126 H 1.1584 0.3083 0.9357 0.060 Uiso 1 1 calc R . . . .
C127 C 1.2329(5) 0.3240(4) 0.9325(5) 0.041(3) Uani 1 1 d . . . . .
C128 C 1.3273(6) 0.4134(6) 1.0554(5) 0.061(4) Uani 1 1 d . . . . .
H12G H 1.3597 0.4221 1.0747 0.091 Uiso 1 1 calc GR . . . .
H12H H 1.3002 0.4156 1.0732 0.091 Uiso 1 1 calc GR . . . .
H12I H 1.3197 0.4336 1.0290 0.091 Uiso 1 1 calc GR . . . .
C129 C 1.3309(6) 0.3646(5) 1.0387(5) 0.053(4) Uani 1 1 d . . . . .
H129 H 1.3582 0.3635 1.0200 0.064 Uiso 1 1 calc R . . . .
C130 C 1.3471(7) 0.3336(5) 1.0807(6) 0.067(4) Uani 1 1 d . . . . .
H13A H 1.3208 0.3338 1.0994 0.101 Uiso 1 1 calc GR . . . .
H13B H 1.3791 0.3445 1.0989 0.101 Uiso 1 1 calc GR . . . .
H13C H 1.3517 0.3030 1.0702 0.101 Uiso 1 1 calc GR . . . .
C131 C 1.1865(6) 0.3453(6) 0.8505(6) 0.065(4) Uani 1 1 d . . . . .
H13D H 1.1957 0.3767 0.8572 0.098 Uiso 1 1 calc GR . . . .
H13E H 1.1531 0.3393 0.8582 0.098 Uiso 1 1 calc GR . . . .
H13F H 1.1851 0.3394 0.8179 0.098 Uiso 1 1 calc GR . . . .
C132 C 1.2274(5) 0.3138(5) 0.8799(5) 0.045(3) Uani 1 1 d . . . . .
H132 H 1.2608 0.3208 0.8712 0.055 Uiso 1 1 calc R . . . .
C133 C 1.2159(7) 0.2643(5) 0.8687(6) 0.067(5) Uani 1 1 d . . . . .
H13G H 1.1824 0.2568 0.8750 0.100 Uiso 1 1 calc GR . . . .
H13H H 1.2417 0.2456 0.8876 0.100 Uiso 1 1 calc GR . . . .
H13I H 1.2163 0.2589 0.8363 0.100 Uiso 1 1 calc GR . . . .
C134 C 1.4892(5) 0.2935(4) 0.9665(5) 0.038(3) Uani 1 1 d . . . . .
C135 C 1.5058(6) 0.2889(5) 1.0143(5) 0.050(3) Uani 1 1 d . . . . .
C136 C 1.5512(6) 0.2637(6) 1.0297(6) 0.061(4) Uani 1 1 d . . . . .
H136 H 1.5630 0.2608 1.0617 0.074 Uiso 1 1 calc R . . . .
C137 C 1.5790(7) 0.2432(6) 1.0002(7) 0.066(4) Uani 1 1 d . . . . .
H137 H 1.6088 0.2264 1.0116 0.080 Uiso 1 1 calc R . . . .
C138 C 1.5614(5) 0.2485(5) 0.9533(6) 0.058(4) Uani 1 1 d . . . . .
H138 H 1.5804 0.2353 0.9329 0.070 Uiso 1 1 calc R . . . .
C139 C 1.5171(5) 0.2721(4) 0.9348(5) 0.042(3) Uani 1 1 d . . . . .
C140 C 1.4832(7) 0.3625(5) 1.0535(6) 0.069(4) Uani 1 1 d . . . . .
H14D H 1.4656 0.3781 1.0260 0.104 Uiso 1 1 calc GR . . . .
H14E H 1.5196 0.3691 1.0581 0.104 Uiso 1 1 calc GR . . . .
H14F H 1.4698 0.3728 1.0801 0.104 Uiso 1 1 calc GR . . . .
C141 C 1.4745(6) 0.3100(5) 1.0473(5) 0.057(4) Uani 1 1 d . . . . .
H141 H 1.4379 0.3054 1.0335 0.069 Uiso 1 1 calc R . . . .
C142 C 1.4841(7) 0.2871(6) 1.0959(5) 0.072(5) Uani 1 1 d . . . . .
H14G H 1.5185 0.2941 1.1121 0.107 Uiso 1 1 calc GR . . . .
H14H H 1.4803 0.2545 1.0922 0.107 Uiso 1 1 calc GR . . . .
H14I H 1.4593 0.2983 1.1135 0.107 Uiso 1 1 calc GR . . . .
C143 C 1.5421(6) 0.2947(5) 0.8577(6) 0.063(4) Uani 1 1 d . . . . .
H14J H 1.5713 0.2744 0.8616 0.095 Uiso 1 1 calc GR . . . .
H14K H 1.5529 0.3240 0.8711 0.095 Uiso 1 1 calc GR . . . .
H14L H 1.5280 0.2983 0.8250 0.095 Uiso 1 1 calc GR . . . .
C144 C 1.5005(6) 0.2747(5) 0.8824(5) 0.051(3) Uani 1 1 d . . . . .
H144 H 1.4696 0.2941 0.8753 0.061 Uiso 1 1 calc R . . . .
C145 C 1.4865(7) 0.2267(5) 0.8616(7) 0.069(5) Uani 1 1 d . . . . .
H14M H 1.4635 0.2118 0.8787 0.103 Uiso 1 1 calc GR . . . .
H14N H 1.5175 0.2088 0.8635 0.103 Uiso 1 1 calc GR . . . .
H14O H 1.4698 0.2296 0.8294 0.103 Uiso 1 1 calc GR . . . .
C146 C 1.3493(5) 0.2495(4) 0.8151(4) 0.036(3) Uani 1 1 d . . . . .
C147 C 1.4057(6) 0.3510(5) 0.7960(4) 0.048(3) Uani 1 1 d . . . . .
H14P H 1.4308 0.3278 0.7935 0.071 Uiso 1 1 calc GR . . . .
H14Q H 1.4152 0.3665 0.8254 0.071 Uiso 1 1 calc GR . . . .
H14R H 1.4045 0.3726 0.7710 0.071 Uiso 1 1 calc GR . . . .
C148 C 1.3522(5) 0.3289(4) 0.7929(5) 0.038(3) Uani 1 1 d . . . . .
H148 H 1.3417 0.3154 0.7617 0.046 Uiso 1 1 calc R . . . .
C149 C 1.3130(5) 0.3663(4) 0.7992(5) 0.050(3) Uani 1 1 d . . . . .
H14S H 1.3219 0.3788 0.8302 0.075 Uiso 1 1 calc GR . . . .
H14T H 1.2789 0.3532 0.7948 0.075 Uiso 1 1 calc GR . . . .
H14U H 1.3136 0.3901 0.7767 0.075 Uiso 1 1 calc GR . . . .
C150 C 1.3851(6) 0.1429(6) 0.8443(8) 0.115(8) Uani 1 1 d . . . . .
H15D H 1.3994 0.1408 0.8771 0.173 Uiso 1 1 calc GR . . . .
H15E H 1.4100 0.1567 0.8284 0.173 Uiso 1 1 calc GR . . . .
H15F H 1.3767 0.1127 0.8320 0.173 Uiso 1 1 calc GR . . . .
C151 C 1.3372(5) 0.1714(4) 0.8373(4) 0.042(3) Uani 1 1 d . . . . .
H151 H 1.3208 0.1702 0.8042 0.050 Uiso 1 1 calc R . . . .
C152 C 1.2999(7) 0.1529(5) 0.8653(6) 0.081(6) Uani 1 1 d . . . . .
H15G H 1.2689 0.1711 0.8599 0.122 Uiso 1 1 calc GR . . . .
H15H H 1.3153 0.1539 0.8979 0.122 Uiso 1 1 calc GR . . . .
H15I H 1.2914 0.1218 0.8563 0.122 Uiso 1 1 calc GR . . . .
C153 C 1.2628(4) 0.2421(4) 0.7076(4) 0.043(3) Uani 1 1 d . . . . .
C154 C 1.2308(5) 0.2672(4) 0.7306(5) 0.052(3) Uani 1 1 d . . . . .
H154 H 1.2446 0.2806 0.7592 0.063 Uiso 1 1 calc R . . . .
C155 C 1.1789(5) 0.2729(5) 0.7122(5) 0.061(4) Uani 1 1 d . . . . .
H155 H 1.1583 0.2904 0.7282 0.073 Uiso 1 1 calc R . . . .
C156 C 1.1575(5) 0.2531(5) 0.6704(5) 0.060(4) Uani 1 1 d . . . . .
H156 H 1.1223 0.2563 0.6583 0.072 Uiso 1 1 calc R . . . .
C157 C 1.1895(7) 0.2280(5) 0.6463(6) 0.060(4) Uani 1 1 d . . . . .
H157 H 1.1755 0.2142 0.6179 0.071 Uiso 1 1 calc R . . . .
C158 C 1.2410(6) 0.2236(4) 0.6643(5) 0.052(3) Uani 1 1 d . . . . .
H158 H 1.2621 0.2079 0.6473 0.062 Uiso 1 1 calc R . . . .
C159 C 1.3988(5) 0.2672(4) 0.7105(4) 0.038(3) Uani 1 1 d . . . . .
C160 C 1.3814(5) 0.3015(4) 0.6771(5) 0.050(3) Uani 1 1 d . . . . .
H160 H 1.3460 0.3052 0.6664 0.059 Uiso 1 1 calc R . . . .
C161 C 1.4157(6) 0.3297(5) 0.6599(6) 0.062(4) Uani 1 1 d . . . . .
H161 H 1.4036 0.3531 0.6390 0.074 Uiso 1 1 calc R . . . .
C162 C 1.4673(6) 0.3226(5) 0.6742(6) 0.062(4) Uani 1 1 d . . . . .
H162 H 1.4906 0.3413 0.6625 0.074 Uiso 1 1 calc R . . . .
C163 C 1.4861(5) 0.2887(5) 0.7055(5) 0.061(4) Uani 1 1 d . . . . .
H163 H 1.5216 0.2840 0.7147 0.074 Uiso 1 1 calc R . . . .
C164 C 1.4500(5) 0.2610(5) 0.7233(4) 0.053(3) Uani 1 1 d . . . . .
H164 H 1.4623 0.2380 0.7446 0.064 Uiso 1 1 calc R . . . .
C165 C 1.3577(5) 0.1593(4) 0.7244(5) 0.049(3) Uani 1 1 d . . . . .
C166 C 1.3186(6) 0.1266(5) 0.7191(4) 0.058(3) Uani 1 1 d . . . . .
H166 H 1.2855 0.1356 0.7223 0.070 Uiso 1 1 calc R . . . .
C167 C 1.3270(6) 0.0809(5) 0.7091(5) 0.065(4) Uani 1 1 d . . . . .
H167 H 1.3005 0.0595 0.7073 0.078 Uiso 1 1 calc R . . . .
C168 C 1.3751(8) 0.0682(6) 0.7021(6) 0.074(5) Uani 1 1 d . . . . .
H168 H 1.3812 0.0380 0.6946 0.089 Uiso 1 1 calc R . . . .
C169 C 1.4137(7) 0.0995(6) 0.7060(6) 0.087(6) Uani 1 1 d . . . . .
H169 H 1.4466 0.0905 0.7020 0.105 Uiso 1 1 calc R . . . .
C170 C 1.4046(6) 0.1446(5) 0.7158(5) 0.066(4) Uani 1 1 d . . . . .
H170 H 1.4312 0.1658 0.7167 0.079 Uiso 1 1 calc R . . . .
C171 C 1.3961(6) 0.1957(6) 0.9961(6) 0.068(5) Uani 1 1 d . . . . .
H17D H 1.4304 0.2085 0.9976 0.081 Uiso 1 1 calc R . . . .
H17E H 1.3941 0.1664 0.9801 0.081 Uiso 1 1 calc R . . . .
C172 C 1.3838(7) 0.1904(8) 1.0441(6) 0.095(7) Uani 1 1 d . . . . .
H17F H 1.4017 0.2135 1.0651 0.114 Uiso 1 1 calc R . . . .
H17G H 1.3941 0.1604 1.0568 0.114 Uiso 1 1 calc R . . . .
C173 C 1.3257(6) 0.1964(6) 1.0381(6) 0.057(4) Uani 1 1 d . . . . .
H17H H 1.3088 0.1670 1.0388 0.068 Uiso 1 1 calc R . . . .
H17I H 1.3171 0.2154 1.0629 0.068 Uiso 1 1 calc R . . . .
C174 C 1.3092(6) 0.2191(6) 0.9915(6) 0.064(5) Uani 1 1 d . . . . .
H17J H 1.2855 0.1994 0.9707 0.076 Uiso 1 1 calc R . . . .
H17K H 1.2919 0.2478 0.9950 0.076 Uiso 1 1 calc R . . . .
Sn2 Sn 0.65691(3) 0.51789(3) 0.74909(2) 0.0416(2) Uani 1 1 d . . . . .
Ca2 Ca 0.63660(9) 0.47088(8) 0.58030(9) 0.0314(5) Uani 1 1 d . . . . .
O2 O 0.6454(4) 0.5248(3) 0.5209(3) 0.047(2) Uani 1 1 d . . . . .
N5 N 0.6765(4) 0.4117(4) 0.5452(4) 0.037(2) Uani 1 1 d . . . . .
N6 N 0.5621(4) 0.4346(4) 0.5383(4) 0.039(2) Uani 1 1 d . . . . .
N7 N 0.6456(4) 0.4541(3) 0.6618(4) 0.037(2) Uani 1 1 d . . . . .
N8 N 0.6529(4) 0.5284(3) 0.6417(3) 0.034(2) Uani 1 1 d . . . . .
C59 C 0.6938(5) 0.3314(4) 0.5638(5) 0.049(3) Uani 1 1 d . . . . .
H59A H 0.7263 0.3401 0.5827 0.073 Uiso 1 1 calc GR . . . .
H59B H 0.6995 0.3202 0.5342 0.073 Uiso 1 1 calc GR . . . .
H59C H 0.6781 0.3078 0.5793 0.073 Uiso 1 1 calc GR . . . .
C60 C 0.6588(5) 0.3719(4) 0.5562(5) 0.041(3) Uani 1 1 d . . . . .
C61 C 0.6074(5) 0.3639(5) 0.5626(5) 0.041(3) Uani 1 1 d . . . . .
H61 H 0.600(4) 0.336(3) 0.567(4) 0.03(3) Uiso 1 1 d . . . . .
C62 C 0.5620(5) 0.3904(4) 0.5489(5) 0.044(3) Uani 1 1 d . . . . .
C63 C 0.5128(5) 0.3637(5) 0.5486(5) 0.054(4) Uani 1 1 d . . . . .
H63A H 0.5057 0.3624 0.5797 0.081 Uiso 1 1 calc GR . . . .
H63B H 0.5168 0.3332 0.5375 0.081 Uiso 1 1 calc GR . . . .
H63C H 0.4845 0.3785 0.5284 0.081 Uiso 1 1 calc GR . . . .
C64 C 0.7243(5) 0.4130(4) 0.5279(5) 0.038(3) Uani 1 1 d . . . . .
C65 C 0.7219(6) 0.4064(5) 0.4799(5) 0.046(3) Uani 1 1 d . . . . .
C66 C 0.7673(6) 0.4126(5) 0.4617(5) 0.053(4) Uani 1 1 d . . . . .
H66 H 0.7665 0.4080 0.4300 0.063 Uiso 1 1 calc R . . . .
C67 C 0.8128(6) 0.4252(5) 0.4901(6) 0.060(4) Uani 1 1 d . . . . .
H67 H 0.8425 0.4293 0.4776 0.072 Uiso 1 1 calc R . . . .
C68 C 0.8146(6) 0.4318(5) 0.5371(6) 0.052(4) Uani 1 1 d . . . . .
H68 H 0.8458 0.4400 0.5561 0.062 Uiso 1 1 calc R . . . .
C69 C 0.7710(5) 0.4266(4) 0.5566(5) 0.035(3) Uani 1 1 d . . . . .
C70 C 0.6710(7) 0.3425(6) 0.4332(7) 0.081(6) Uani 1 1 d . . . . .
H70A H 0.6382 0.3349 0.4140 0.122 Uiso 1 1 calc GR . . . .
H70B H 0.6761 0.3242 0.4611 0.122 Uiso 1 1 calc GR . . . .
H70C H 0.6983 0.3364 0.4164 0.122 Uiso 1 1 calc GR . . . .
C71 C 0.6714(6) 0.3936(5) 0.4463(5) 0.050(4) Uani 1 1 d . . . . .
H71 H 0.6424 0.3992 0.4624 0.060 Uiso 1 1 calc R . . . .
C72 C 0.6630(8) 0.4225(7) 0.4020(5) 0.090(6) Uani 1 1 d . . . . .
H72A H 0.6686 0.4542 0.4102 0.135 Uiso 1 1 calc GR . . . .
H72B H 0.6282 0.4184 0.3852 0.135 Uiso 1 1 calc GR . . . .
H72C H 0.6870 0.4132 0.3827 0.135 Uiso 1 1 calc GR . . . .
C73 C 0.8146(6) 0.4015(6) 0.6373(5) 0.061(4) Uani 1 1 d . . . . .
H73A H 0.8045 0.3703 0.6304 0.091 Uiso 1 1 calc GR . . . .
H73B H 0.8164 0.4073 0.6700 0.091 Uiso 1 1 calc GR . . . .
H73C H 0.8479 0.4069 0.6294 0.091 Uiso 1 1 calc GR . . . .
C74 C 0.7746(5) 0.4336(5) 0.6086(5) 0.046(3) Uani 1 1 d . . . . .
H74 H 0.7407 0.4262 0.6160 0.055 Uiso 1 1 calc R . . . .
C75 C 0.7858(7) 0.4834(5) 0.6215(6) 0.066(5) Uani 1 1 d . . . . .
H75A H 0.7855 0.4878 0.6541 0.099 Uiso 1 1 calc GR . . . .
H75B H 0.7598 0.5025 0.6032 0.099 Uiso 1 1 calc GR . . . .
H75C H 0.8193 0.4916 0.6153 0.099 Uiso 1 1 calc GR . . . .
C76 C 0.5135(5) 0.4561(5) 0.5209(5) 0.047(3) Uani 1 1 d . . . . .
C77 C 0.4985(5) 0.4618(5) 0.4719(6) 0.050(4) Uani 1 1 d . . . . .
C78 C 0.4510(6) 0.4838(5) 0.4533(6) 0.059(4) Uani 1 1 d . . . . .
H78 H 0.4404 0.4869 0.4212 0.071 Uiso 1 1 calc R . . . .
C79 C 0.4210(6) 0.5004(6) 0.4832(7) 0.071(5) Uani 1 1 d . . . . .
H79 H 0.3900 0.5150 0.4707 0.085 Uiso 1 1 calc R . . . .
C80 C 0.4349(6) 0.4963(5) 0.5303(6) 0.060(4) Uani 1 1 d . . . . .
H80 H 0.4137 0.5082 0.5496 0.072 Uiso 1 1 calc R . . . .
C81 C 0.4822(5) 0.4737(5) 0.5499(6) 0.049(4) Uani 1 1 d . . . . .
C82 C 0.5247(7) 0.3939(6) 0.4268(7) 0.088(6) Uani 1 1 d . . . . .
H82A H 0.5318 0.3765 0.4553 0.132 Uiso 1 1 calc GR . . . .
H82B H 0.5478 0.3844 0.4068 0.132 Uiso 1 1 calc GR . . . .
H82C H 0.4895 0.3887 0.4114 0.132 Uiso 1 1 calc GR . . . .
C83 C 0.5327(6) 0.4450(5) 0.4381(5) 0.054(4) Uani 1 1 d . . . . .
H83 H 0.5689 0.4492 0.4536 0.065 Uiso 1 1 calc R . . . .
C84 C 0.5248(7) 0.4719(7) 0.3913(6) 0.087(6) Uani 1 1 d . . . . .
H84A H 0.4903 0.4669 0.3742 0.130 Uiso 1 1 calc GR . . . .
H84B H 0.5493 0.4615 0.3730 0.130 Uiso 1 1 calc GR . . . .
H84C H 0.5300 0.5040 0.3976 0.130 Uiso 1 1 calc GR . . . .
C85 C 0.4557(6) 0.4518(5) 0.6258(6) 0.062(4) Uani 1 1 d . . . . .
H85A H 0.4684 0.4479 0.6586 0.093 Uiso 1 1 calc GR . . . .
H85B H 0.4452 0.4227 0.6119 0.093 Uiso 1 1 calc GR . . . .
H85C H 0.4266 0.4723 0.6211 0.093 Uiso 1 1 calc GR . . . .
C86 C 0.4991(5) 0.4721(5) 0.6027(6) 0.051(4) Uani 1 1 d . . . . .
H86 H 0.5293 0.4519 0.6100 0.061 Uiso 1 1 calc R . . . .
C87 C 0.5146(7) 0.5182(5) 0.6236(6) 0.065(4) Uani 1 1 d . . . . .
H87A H 0.5420 0.5306 0.6096 0.098 Uiso 1 1 calc GR . . . .
H87B H 0.5265 0.5151 0.6567 0.098 Uiso 1 1 calc GR . . . .
H87C H 0.4853 0.5384 0.6178 0.098 Uiso 1 1 calc GR . . . .
C88 C 0.6516(5) 0.4980(4) 0.6736(4) 0.036(3) Uani 1 1 d . . . . .
C89 C 0.5936(6) 0.3947(5) 0.6908(5) 0.056(4) Uani 1 1 d . . . . .
H89A H 0.5689 0.4172 0.6967 0.084 Uiso 1 1 calc GR . . . .
H89B H 0.5951 0.3702 0.7129 0.084 Uiso 1 1 calc GR . . . .
H89C H 0.5833 0.3829 0.6597 0.084 Uiso 1 1 calc GR . . . .
C90 C 0.6471(6) 0.4170(4) 0.6959(4) 0.043(3) Uani 1 1 d . . . . .
H90 H 0.6569 0.4297 0.7274 0.052 Uiso 1 1 calc R . . . .
C91 C 0.6868(5) 0.3806(4) 0.6887(5) 0.051(3) Uani 1 1 d . . . . .
H91A H 0.6792 0.3699 0.6570 0.077 Uiso 1 1 calc GR . . . .
H91B H 0.6852 0.3554 0.7095 0.077 Uiso 1 1 calc GR . . . .
H91C H 0.7209 0.3936 0.6951 0.077 Uiso 1 1 calc GR . . . .
C92 C 0.6155(5) 0.6047(4) 0.6480(5) 0.058(3) Uani 1 1 d . . . . .
H92A H 0.5996 0.6060 0.6155 0.087 Uiso 1 1 calc GR . . . .
H92B H 0.6242 0.6351 0.6593 0.087 Uiso 1 1 calc GR . . . .
H92C H 0.5918 0.5912 0.6654 0.087 Uiso 1 1 calc GR . . . .
C93 C 0.6638(5) 0.5762(4) 0.6536(5) 0.044(3) Uani 1 1 d . . . . .
H93 H 0.6811 0.5777 0.6865 0.053 Uiso 1 1 calc R . . . .
C94 C 0.7009(6) 0.5947(4) 0.6239(5) 0.056(4) Uani 1 1 d . . . . .
H94A H 0.7307 0.5750 0.6271 0.084 Uiso 1 1 calc GR . . . .
H94B H 0.7117 0.6250 0.6342 0.084 Uiso 1 1 calc GR . . . .
H94C H 0.6838 0.5956 0.5918 0.084 Uiso 1 1 calc GR . . . .
C95 C 0.7361(5) 0.5047(4) 0.7842(4) 0.044(3) Uani 1 1 d . . . . .
C96 C 0.7691(5) 0.4799(5) 0.7605(5) 0.057(3) Uani 1 1 d . . . . .
H96 H 0.7558 0.4669 0.7316 0.069 Uiso 1 1 calc R . . . .
C97 C 0.8209(6) 0.4747(5) 0.7795(5) 0.068(4) Uani 1 1 d . . . . .
H97 H 0.8427 0.4587 0.7635 0.081 Uiso 1 1 calc R . . . .
C98 C 0.8403(6) 0.4938(5) 0.8233(5) 0.068(4) Uani 1 1 d . . . . .
H98 H 0.8752 0.4901 0.8365 0.082 Uiso 1 1 calc R . . . .
C99 C 0.8095(7) 0.5175(5) 0.8469(6) 0.066(5) Uani 1 1 d . . . . .
H99 H 0.8232 0.5302 0.8759 0.079 Uiso 1 1 calc R . . . .
C100 C 0.7570(6) 0.5231(4) 0.8278(5) 0.057(3) Uani 1 1 d . . . . .
H100 H 0.7358 0.5392 0.8443 0.068 Uiso 1 1 calc R . . . .
C101 C 0.6017(5) 0.4792(4) 0.7791(5) 0.045(3) Uani 1 1 d . . . . .
C102 C 0.6161(5) 0.4469(4) 0.8148(5) 0.051(3) Uani 1 1 d . . . . .
H102 H 0.6508 0.4431 0.8283 0.061 Uiso 1 1 calc R . . . .
C103 C 0.5792(6) 0.4212(5) 0.8297(5) 0.060(4) Uani 1 1 d . . . . .
H103 H 0.5896 0.3995 0.8530 0.072 Uiso 1 1 calc R . . . .
C104 C 0.5275(6) 0.4259(5) 0.8119(5) 0.062(4) Uani 1 1 d . . . . .
H104 H 0.5031 0.4080 0.8230 0.074 Uiso 1 1 calc R . . . .
C105 C 0.5125(5) 0.4576(5) 0.7774(5) 0.062(4) Uani 1 1 d . . . . .
H105 H 0.4775 0.4609 0.7645 0.075 Uiso 1 1 calc R . . . .
C106 C 0.5490(5) 0.4850(5) 0.7612(5) 0.057(3) Uani 1 1 d . . . . .
H106 H 0.5381 0.5072 0.7386 0.068 Uiso 1 1 calc R . . . .
C107 C 0.6420(5) 0.5860(4) 0.7666(4) 0.044(3) Uani 1 1 d . . . . .
C108 C 0.6790(7) 0.6205(4) 0.7713(5) 0.071(4) Uani 1 1 d . . . . .
H108 H 0.7121 0.6128 0.7668 0.086 Uiso 1 1 calc R . . . .
C109 C 0.6699(9) 0.6662(5) 0.7823(6) 0.088(6) Uani 1 1 d . . . . .
H109 H 0.6956 0.6884 0.7839 0.106 Uiso 1 1 calc R . . . .
C110 C 0.6218(9) 0.6769(7) 0.7907(6) 0.080(6) Uani 1 1 d . . . . .
H110 H 0.6150 0.7068 0.7989 0.096 Uiso 1 1 calc R . . . .
C111 C 0.5838(7) 0.6448(6) 0.7873(6) 0.084(5) Uani 1 1 d . . . . .
H111 H 0.5509 0.6529 0.7918 0.101 Uiso 1 1 calc R . . . .
C112 C 0.5945(6) 0.5999(5) 0.7771(5) 0.066(4) Uani 1 1 d . . . . .
H112 H 0.5689 0.5779 0.7773 0.079 Uiso 1 1 calc R . . . .
C113 C 0.6066(6) 0.5571(6) 0.5036(6) 0.072(5) Uani 1 1 d . . . . .
H11A H 0.6076 0.5824 0.5254 0.087 Uiso 1 1 calc R . . . .
H11B H 0.5727 0.5430 0.4993 0.087 Uiso 1 1 calc R . . . .
C114 C 0.6172(7) 0.5736(8) 0.4587(7) 0.098(7) Uani 1 1 d . . . . .
H11C H 0.6131 0.6066 0.4564 0.118 Uiso 1 1 calc R . . . .
H11D H 0.5937 0.5595 0.4330 0.118 Uiso 1 1 calc R . . . .
C115 C 0.6713(7) 0.5606(6) 0.4577(6) 0.074(5) Uani 1 1 d . . . . .
H11E H 0.6933 0.5874 0.4600 0.088 Uiso 1 1 calc R . . . .
H11F H 0.6734 0.5445 0.4290 0.088 Uiso 1 1 calc R . . . .
C116 C 0.6868(7) 0.5303(6) 0.4987(6) 0.079(6) Uani 1 1 d . . . . .
H11G H 0.6976 0.5008 0.4886 0.095 Uiso 1 1 calc R . . . .
H11H H 0.7158 0.5437 0.5200 0.095 Uiso 1 1 calc R . . . .
Sn4 Sn 0.64127(3) 0.03382(3) 0.74227(3) 0.0497(2) Uani 1 1 d . . . . .
Ca4 Ca 0.63407(9) -0.02519(8) 0.58011(8) 0.0309(5) Uani 1 1 d . . . . .
O4 O 0.6420(4) 0.0198(3) 0.5126(3) 0.050(2) Uani 1 1 d . . . . .
N13 N 0.5587(4) -0.0666(4) 0.5495(4) 0.038(2) Uani 1 1 d . . . . .
N14 N 0.6718(4) -0.0896(3) 0.5514(4) 0.035(2) Uani 1 1 d . . . . .
N15 N 0.6472(5) -0.0359(4) 0.6626(3) 0.039(2) Uani 1 1 d . . . . .
N16 N 0.6487(4) 0.0367(3) 0.6359(4) 0.038(2) Uani 1 1 d . . . . .
C03J C 0.6726(7) 0.0523(6) 0.4496(6) 0.067(5) Uani 1 1 d . . . . .
H03A H 0.6913 0.0804 0.4466 0.080 Uiso 1 1 calc R . . . .
H03B H 0.6794 0.0306 0.4262 0.080 Uiso 1 1 calc R . . . .
C05A C 0.6879(6) 0.0325(5) 0.4982(6) 0.054(4) Uani 1 1 d . . . . .
H05A H 0.7101 0.0060 0.4978 0.065 Uiso 1 1 calc R . . . .
H05B H 0.7064 0.0551 0.5194 0.065 Uiso 1 1 calc R . . . .
C06A C 0.6172(7) 0.0609(8) 0.4449(8) 0.117(9) Uani 1 1 d . . . . .
H06A H 0.6106 0.0935 0.4425 0.140 Uiso 1 1 calc R . . . .
H06B H 0.5987 0.0464 0.4167 0.140 Uiso 1 1 calc R . . . .
C020 C 0.5999(6) 0.0433(6) 0.4837(6) 0.066(4) Uani 1 1 d . . . . .
H02A H 0.5713 0.0224 0.4737 0.079 Uiso 1 1 calc R . . . .
H02B H 0.5878 0.0681 0.5012 0.079 Uiso 1 1 calc R . . . .
C175 C 0.5110(5) -0.1362(5) 0.5670(5) 0.046(3) Uani 1 1 d . . . . .
H17L H 0.4812 -0.1196 0.5514 0.069 Uiso 1 1 calc GR . . . .
H17M H 0.5094 -0.1396 0.5994 0.069 Uiso 1 1 calc GR . . . .
H17N H 0.5117 -0.1659 0.5530 0.069 Uiso 1 1 calc GR . . . .
C176 C 0.5604(5) -0.1097(5) 0.5624(4) 0.040(3) Uani 1 1 d . . . . .
C177 C 0.6054(5) -0.1366(4) 0.5740(4) 0.036(3) Uani 1 1 d . . . . .
H177 H 0.601(5) -0.159(4) 0.584(4) 0.04(4) Uiso 1 1 d . . . . .
C178 C 0.6556(5) -0.1293(4) 0.5651(4) 0.037(3) Uani 1 1 d . . . . .
C179 C 0.6921(5) -0.1696(4) 0.5720(5) 0.044(3) Uani 1 1 d . . . . .
H17O H 0.6801 -0.1917 0.5919 0.067 Uiso 1 1 calc GR . . . .
H17P H 0.7262 -0.1594 0.5862 0.067 Uiso 1 1 calc GR . . . .
H17Q H 0.6932 -0.1833 0.5423 0.067 Uiso 1 1 calc GR . . . .
C180 C 0.5105(5) -0.0439(4) 0.5333(5) 0.041(3) Uani 1 1 d . . . . .
C181 C 0.4825(5) -0.0227(5) 0.5627(5) 0.046(3) Uani 1 1 d . . . . .
C182 C 0.4370(6) 0.0019(5) 0.5436(6) 0.057(4) Uani 1 1 d . . . . .
H182 H 0.4183 0.0171 0.5631 0.068 Uiso 1 1 calc R . . . .
C183 C 0.4205(6) 0.0029(6) 0.4956(7) 0.067(5) Uani 1 1 d . . . . .
H183 H 0.3905 0.0189 0.4831 0.081 Uiso 1 1 calc R . . . .
C184 C 0.4467(6) -0.0185(6) 0.4668(6) 0.061(4) Uani 1 1 d . . . . .
H184 H 0.4341 -0.0175 0.4348 0.073 Uiso 1 1 calc R . . . .
C185 C 0.4923(5) -0.0423(5) 0.4834(5) 0.045(3) Uani 1 1 d . . . . .
C186 C 0.5133(6) 0.0259(5) 0.6339(5) 0.058(4) Uani 1 1 d . . . . .
H18A H 0.4827 0.0445 0.6262 0.087 Uiso 1 1 calc GR . . . .
H18B H 0.5403 0.0386 0.6197 0.087 Uiso 1 1 calc GR . . . .
H18C H 0.5245 0.0252 0.6672 0.087 Uiso 1 1 calc GR . . . .
C187 C 0.5012(5) -0.0224(5) 0.6159(5) 0.045(3) Uani 1 1 d . . . . .
H187 H 0.5332 -0.0404 0.6231 0.054 Uiso 1 1 calc R . . . .
C188 C 0.4607(6) -0.0452(5) 0.6400(6) 0.061(4) Uani 1 1 d . . . . .
H18D H 0.4295 -0.0272 0.6347 0.092 Uiso 1 1 calc GR . . . .
H18E H 0.4740 -0.0473 0.6729 0.092 Uiso 1 1 calc GR . . . .
H18F H 0.4532 -0.0754 0.6274 0.092 Uiso 1 1 calc GR . . . .
C189 C 0.5094(7) -0.0455(7) 0.4008(5) 0.080(5) Uani 1 1 d . . . . .
H18G H 0.4745 -0.0530 0.3862 0.119 Uiso 1 1 calc GR . . . .
H18H H 0.5331 -0.0577 0.3826 0.119 Uiso 1 1 calc GR . . . .
H18I H 0.5132 -0.0129 0.4029 0.119 Uiso 1 1 calc GR . . . .
C190 C 0.5214(6) -0.0664(6) 0.4504(5) 0.064(4) Uani 1 1 d . . . . .
H190 H 0.5584 -0.0618 0.4625 0.077 Uiso 1 1 calc R . . . .
C191 C 0.5121(7) -0.1176(6) 0.4475(5) 0.082(5) Uani 1 1 d . . . . .
H19A H 0.4756 -0.1236 0.4434 0.122 Uiso 1 1 calc GR . . . .
H19B H 0.5296 -0.1318 0.4758 0.122 Uiso 1 1 calc GR . . . .
H19C H 0.5252 -0.1298 0.4214 0.122 Uiso 1 1 calc GR . . . .
C192 C 0.7183(5) -0.0872(4) 0.5319(4) 0.035(3) Uani 1 1 d . . . . .
C193 C 0.7640(5) -0.0687(4) 0.5587(5) 0.039(3) Uani 1 1 d . . . . .
C194 C 0.8059(5) -0.0600(4) 0.5376(6) 0.048(3) Uani 1 1 d . . . . .
H194 H 0.8359 -0.0474 0.5550 0.058 Uiso 1 1 calc R . . . .
C195 C 0.8035(6) -0.0699(5) 0.4906(6) 0.059(4) Uani 1 1 d . . . . .
H195 H 0.8318 -0.0640 0.4766 0.071 Uiso 1 1 calc R . . . .
C196 C 0.7589(6) -0.0886(5) 0.4648(5) 0.052(4) Uani 1 1 d . . . . .
H196 H 0.7576 -0.0953 0.4334 0.062 Uiso 1 1 calc R . . . .
C197 C 0.7156(6) -0.0977(5) 0.4849(5) 0.047(3) Uani 1 1 d . . . . .
C198 C 0.7786(7) -0.0085(6) 0.6219(6) 0.066(4) Uani 1 1 d . . . . .
H19D H 0.7522 0.0098 0.6032 0.098 Uiso 1 1 calc GR . . . .
H19E H 0.8119 -0.0001 0.6154 0.098 Uiso 1 1 calc GR . . . .
H19F H 0.7783 -0.0034 0.6544 0.098 Uiso 1 1 calc GR . . . .
C199 C 0.7680(5) -0.0602(4) 0.6100(5) 0.044(3) Uani 1 1 d . . . . .
H199 H 0.7345 -0.0680 0.6181 0.053 Uiso 1 1 calc R . . . .
C200 C 0.8091(6) -0.0896(6) 0.6399(5) 0.059(4) Uani 1 1 d . . . . .
H20A H 0.8415 -0.0858 0.6297 0.089 Uiso 1 1 calc GR . . . .
H20B H 0.7989 -0.1211 0.6369 0.089 Uiso 1 1 calc GR . . . .
H20C H 0.8130 -0.0804 0.6720 0.089 Uiso 1 1 calc GR . . . .
C201 C 0.6461(6) -0.0854(6) 0.4129(6) 0.066(4) Uani 1 1 d . . . . .
H20D H 0.6721 -0.0820 0.3940 0.099 Uiso 1 1 calc GR . . . .
H20E H 0.6383 -0.0560 0.4246 0.099 Uiso 1 1 calc GR . . . .
H20F H 0.6153 -0.0983 0.3945 0.099 Uiso 1 1 calc GR . . . .
C202 C 0.6663(5) -0.1172(5) 0.4539(5) 0.044(3) Uani 1 1 d . . . . .
H202 H 0.6394 -0.1195 0.4730 0.053 Uiso 1 1 calc R . . . .
C203 C 0.6763(7) -0.1648(6) 0.4369(6) 0.073(5) Uani 1 1 d . . . . .
H20G H 0.6899 -0.1838 0.4632 0.109 Uiso 1 1 calc GR . . . .
H20H H 0.7008 -0.1631 0.4164 0.109 Uiso 1 1 calc GR . . . .
H20I H 0.6444 -0.1776 0.4204 0.109 Uiso 1 1 calc GR . . . .
C204 C 0.6487(5) 0.0083(5) 0.6712(4) 0.037(3) Uani 1 1 d . . . . .
C205 C 0.6953(5) -0.1000(4) 0.7016(5) 0.057(4) Uani 1 1 d . . . . .
H20J H 0.6906 -0.1171 0.6730 0.085 Uiso 1 1 calc GR . . . .
H20K H 0.6983 -0.1208 0.7275 0.085 Uiso 1 1 calc GR . . . .
H20L H 0.7263 -0.0820 0.7047 0.085 Uiso 1 1 calc GR . . . .
C206 C 0.6492(5) -0.0688(4) 0.7011(4) 0.041(3) Uani 1 1 d . . . . .
H206 H 0.6542 -0.0519 0.7307 0.050 Uiso 1 1 calc R . . . .
C207 C 0.5997(6) -0.0964(5) 0.6962(5) 0.052(4) Uani 1 1 d . . . . .
H20M H 0.5933 -0.1116 0.6664 0.078 Uiso 1 1 calc GR . . . .
H20N H 0.5713 -0.0764 0.6983 0.078 Uiso 1 1 calc GR . . . .
H20O H 0.6031 -0.1188 0.7207 0.078 Uiso 1 1 calc GR . . . .
C208 C 0.7099(7) 0.1005(5) 0.6580(6) 0.089(6) Uani 1 1 d . . . . .
H20P H 0.7224 0.0887 0.6888 0.134 Uiso 1 1 calc GR . . . .
H20Q H 0.7118 0.1333 0.6585 0.134 Uiso 1 1 calc GR . . . .
H20R H 0.7308 0.0887 0.6370 0.134 Uiso 1 1 calc GR . . . .
C209 C 0.6552(6) 0.0860(4) 0.6419(5) 0.050(3) Uani 1 1 d . . . . .
H209 H 0.6356 0.0956 0.6658 0.060 Uiso 1 1 calc R . . . .
C210 C 0.6321(5) 0.1100(4) 0.5971(6) 0.068(4) Uani 1 1 d . . . . .
H21A H 0.5958 0.1028 0.5889 0.103 Uiso 1 1 calc GR . . . .
H21B H 0.6493 0.1000 0.5727 0.103 Uiso 1 1 calc GR . . . .
H21C H 0.6363 0.1425 0.6013 0.103 Uiso 1 1 calc GR . . . .
C211 C 0.7150(6) 0.0239(4) 0.7850(4) 0.050(3) Uani 1 1 d . . . . .
C212 C 0.7608(7) 0.0229(6) 0.7671(6) 0.082(5) Uani 1 1 d . . . . .
H212 H 0.7591 0.0249 0.7350 0.098 Uiso 1 1 calc R . . . .
C213 C 0.8083(7) 0.0190(7) 0.7962(7) 0.100(7) Uani 1 1 d . . . . .
H213 H 0.8380 0.0185 0.7832 0.120 Uiso 1 1 calc R . . . .
C214 C 0.8130(8) 0.0160(6) 0.8426(7) 0.082(7) Uani 1 1 d . . . . .
H214 H 0.8455 0.0132 0.8616 0.098 Uiso 1 1 calc R . . . .
C215 C 0.7701(8) 0.0171(5) 0.8612(6) 0.076(5) Uani 1 1 d . . . . .
H215 H 0.7730 0.0144 0.8934 0.091 Uiso 1 1 calc R . . . .
C216 C 0.7221(7) 0.0221(4) 0.8336(5) 0.061(4) Uani 1 1 d . . . . .
H216 H 0.6933 0.0244 0.8478 0.073 Uiso 1 1 calc R . . . .
C217 C 0.6194(5) 0.1039(4) 0.7507(5) 0.047(3) Uani 1 1 d . . . . .
C218 C 0.6465(6) 0.1309(4) 0.7864(5) 0.062(4) Uani 1 1 d . . . . .
H218 H 0.6763 0.1193 0.8051 0.074 Uiso 1 1 calc R . . . .
C219 C 0.6309(9) 0.1735(5) 0.7944(6) 0.077(6) Uani 1 1 d . . . . .
H219 H 0.6499 0.1899 0.8191 0.093 Uiso 1 1 calc R . . . .
C220 C 0.5890(6) 0.1934(5) 0.7685(5) 0.066(4) Uani 1 1 d . . . . .
H220 H 0.5795 0.2230 0.7752 0.079 Uiso 1 1 calc R . . . .
C221 C 0.5600(5) 0.1693(5) 0.7316(5) 0.061(4) Uani 1 1 d . . . . .
H221 H 0.5309 0.1824 0.7132 0.074 Uiso 1 1 calc R . . . .
C222 C 0.5754(5) 0.1257(5) 0.7229(5) 0.062(4) Uani 1 1 d . . . . .
H222 H 0.5563 0.1097 0.6979 0.074 Uiso 1 1 calc R . . . .
C223 C 0.5848(6) -0.0014(6) 0.7740(6) 0.067(4) Uani 1 1 d . . . . .
C224 C 0.5343(6) 0.0174(6) 0.7699(5) 0.069(4) Uani 1 1 d . . . . .
H224 H 0.5274 0.0463 0.7567 0.082 Uiso 1 1 calc R . . . .
C225 C 0.4954(7) -0.0062(7) 0.7850(6) 0.095(7) Uani 1 1 d . . . . .
H225 H 0.4617 0.0050 0.7796 0.114 Uiso 1 1 calc R . . . .
C226 C 0.5079(9) -0.0484(8) 0.8094(6) 0.104(9) Uani 1 1 d . . . . .
H226 H 0.4823 -0.0642 0.8211 0.125 Uiso 1 1 calc R . . . .
C227 C 0.5563(10) -0.0655(7) 0.8155(7) 0.102(9) Uani 1 1 d . . . . .
H227 H 0.5640 -0.0931 0.8313 0.122 Uiso 1 1 calc R . . . .
C228 C 0.5949(7) -0.0423(6) 0.7985(5) 0.074(5) Uani 1 1 d . . . . .
H228 H 0.6282 -0.0544 0.8036 0.089 Uiso 1 1 calc R . . . .

loop_
_atom_site_aniso_label
_atom_site_aniso_U_11
_atom_site_aniso_U_22
_atom_site_aniso_U_33
_atom_site_aniso_U_23
_atom_site_aniso_U_13
_atom_site_aniso_U_12
Sn1 0.0526(5) 0.0442(5) 0.0510(5) -0.0074(4) 0.0165(4) -0.0056(4)
Ca1 0.0292(12) 0.0294(11) 0.0405(13) 0.0020(10) 0.0107(9) 0.0014(10)
O1 0.040(5) 0.047(6) 0.070(6) 0.021(4) 0.015(5) -0.001(4)
N1 0.028(5) 0.026(5) 0.051(6) 0.001(4) 0.011(4) -0.004(4)
N2 0.025(5) 0.029(5) 0.044(5) -0.004(4) 0.012(4) -0.001(4)
N3 0.042(6) 0.036(6) 0.049(6) 0.000(4) 0.013(5) -0.001(4)
N4 0.044(6) 0.033(6) 0.044(6) 0.001(4) 0.007(4) -0.001(4)
C1 0.047(8) 0.029(6) 0.099(11) 0.002(7) 0.024(7) -0.012(6)
C2 0.031(6) 0.034(6) 0.045(6) -0.002(5) 0.006(5) 0.001(5)
C3 0.034(6) 0.021(5) 0.059(8) -0.003(5) 0.014(5) -0.007(5)
C4 0.031(6) 0.027(6) 0.039(6) 0.000(5) 0.017(5) 0.002(5)
C5 0.048(8) 0.039(7) 0.072(9) 0.004(7) 0.021(7) 0.008(6)
C6 0.023(5) 0.033(6) 0.052(7) 0.000(5) 0.000(5) -0.002(5)
C7 0.044(7) 0.052(8) 0.060(8) 0.005(7) -0.002(6) -0.012(6)
C8 0.051(9) 0.075(12) 0.075(11) 0.023(9) -0.009(8) -0.012(8)
C9 0.046(9) 0.063(10) 0.084(12) 0.024(9) -0.007(8) 0.000(7)
C10 0.035(7) 0.038(7) 0.086(10) 0.010(7) 0.011(7) -0.004(6)
C11 0.029(6) 0.032(6) 0.072(9) 0.006(6) 0.013(6) 0.005(5)
C12 0.070(10) 0.081(12) 0.084(11) -0.037(10) 0.006(9) -0.013(9)
C13 0.043(7) 0.069(10) 0.060(9) 0.000(7) -0.009(6) -0.015(7)
C14 0.086(13) 0.140(19) 0.060(10) 0.000(11) -0.008(9) 0.017(12)
C15 0.041(8) 0.068(11) 0.098(12) 0.013(9) 0.025(8) -0.001(7)
C16 0.042(7) 0.050(8) 0.064(9) 0.013(7) 0.018(6) 0.011(6)
C17 0.049(8) 0.046(8) 0.088(11) -0.007(7) 0.021(8) -0.018(7)
C18 0.028(6) 0.023(6) 0.067(8) -0.001(5) 0.020(6) 0.003(5)
C19 0.040(7) 0.040(7) 0.053(8) -0.005(6) 0.011(6) -0.003(6)
C20 0.044(7) 0.065(9) 0.059(9) -0.004(7) 0.027(6) -0.003(7)
C21 0.051(8) 0.057(9) 0.070(10) -0.012(7) 0.030(7) -0.014(7)
C22 0.040(7) 0.043(8) 0.072(9) -0.004(6) 0.020(6) -0.006(6)
C23 0.028(6) 0.037(7) 0.062(8) -0.009(6) 0.015(5) -0.004(5)
C24 0.057(11) 0.073(12) 0.105(15) -0.025(10) 0.007(10) -0.005(9)
C25 0.044(8) 0.071(10) 0.059(9) -0.013(7) 0.024(7) -0.010(7)
C26 0.085(14) 0.135(19) 0.084(13) 0.017(13) -0.006(11) -0.027(13)
C27 0.045(9) 0.078(11) 0.084(12) -0.008(9) 0.008(8) 0.012(8)
C28 0.030(6) 0.053(8) 0.056(8) -0.005(6) 0.011(5) -0.006(6)
C29 0.077(11) 0.048(8) 0.067(10) -0.023(7) 0.021(8) -0.018(8)
C30 0.033(6) 0.043(7) 0.047(7) -0.009(6) 0.021(5) -0.007(5)
C31 0.088(12) 0.049(9) 0.104(13) 0.024(9) -0.006(10) -0.010(8)
C32 0.065(9) 0.049(8) 0.047(7) 0.000(6) 0.022(6) -0.006(7)
C33 0.096(14) 0.030(8) 0.147(18) 0.010(9) -0.030(12) -0.018(8)
C34 0.068(10) 0.052(8) 0.043(7) -0.005(6) 0.014(6) -0.016(7)
C35 0.054(8) 0.041(7) 0.040(7) 0.007(5) 0.003(5) -0.005(6)
C36 0.070(10) 0.046(8) 0.070(10) 0.025(7) 0.018(8) 0.018(7)
C37 0.048(7) 0.019(5) 0.072(9) -0.010(5) 0.016(6) 0.008(5)
C38 0.062(9) 0.049(8) 0.086(11) 0.002(7) 0.013(8) 0.014(7)
C39 0.075(11) 0.068(11) 0.103(14) 0.002(10) 0.022(10) -0.002(9)
C40 0.121(17) 0.049(10) 0.104(15) -0.031(10) 0.038(12) -0.020(10)
C41 0.121(18) 0.046(10) 0.068(11) -0.016(8) -0.004(11) -0.010(10)
C42 0.086(11) 0.050(9) 0.053(8) 0.005(6) -0.013(7) -0.003(8)
C43 0.061(9) 0.073(10) 0.042(7) -0.010(7) 0.025(6) -0.026(8)
C44 0.043(8) 0.17(2) 0.052(8) 0.020(10) 0.008(6) -0.031(10)
C45 0.074(12) 0.17(2) 0.072(12) -0.003(13) 0.026(9) -0.023(13)
C46 0.105(16) 0.096(16) 0.086(14) -0.021(12) 0.020(12) -0.042(13)
C47 0.16(2) 0.061(12) 0.068(12) -0.007(9) 0.034(13) -0.027(13)
C48 0.109(14) 0.049(9) 0.089(12) -0.013(8) 0.060(11) -0.025(9)
C49 0.072(9) 0.053(8) 0.024(6) 0.000(5) -0.006(5) 0.012(7)
C50 0.083(11) 0.038(7) 0.060(9) -0.005(6) 0.006(7) 0.001(7)
C51 0.091(13) 0.064(10) 0.045(8) 0.007(7) -0.015(8) 0.003(8)
C52 0.074(12) 0.056(10) 0.076(12) 0.021(9) -0.003(9) 0.000(9)
C53 0.053(9) 0.108(15) 0.084(12) 0.028(10) 0.005(8) 0.001(9)
C54 0.048(8) 0.117(15) 0.060(9) 0.011(9) 0.012(7) 0.008(9)
C55 0.040(7) 0.088(12) 0.069(10) 0.032(9) 0.000(7) -0.007(8)
C56 0.054(9) 0.071(10) 0.088(12) 0.038(9) 0.026(8) 0.007(7)
C57 0.044(8) 0.063(9) 0.071(10) 0.020(8) 0.021(7) -0.001(7)
C58 0.039(7) 0.062(9) 0.068(9) 0.003(7) 0.019(7) -0.021(6)
Sn3 0.0442(4) 0.0353(4) 0.0462(4) -0.0064(4) 0.0192(3) -0.0091(4)
Ca3 0.0270(12) 0.0277(11) 0.0416(13) 0.0005(10) 0.0101(9) 0.0016(10)
O3 0.046(6) 0.042(5) 0.057(6) 0.017(4) 0.016(4) 0.000(4)
N9 0.027(5) 0.024(5) 0.043(5) 0.000(4) 0.013(4) 0.004(4)
N10 0.023(4) 0.029(5) 0.039(5) 0.003(4) 0.004(4) -0.004(4)
N11 0.036(5) 0.031(5) 0.043(6) 0.006(4) 0.001(4) 0.001(4)
N12 0.040(6) 0.033(5) 0.042(6) 0.004(4) 0.013(4) -0.007(4)
C117 0.051(8) 0.029(6) 0.056(8) 0.008(5) 0.014(6) 0.012(6)
C118 0.033(6) 0.025(5) 0.036(6) -0.003(4) 0.014(5) -0.001(5)
C119 0.033(6) 0.018(5) 0.055(7) -0.005(5) 0.010(5) -0.008(5)
C120 0.033(6) 0.029(6) 0.037(6) 0.000(4) 0.005(4) -0.002(5)
C121 0.036(7) 0.028(6) 0.081(9) 0.005(6) 0.015(6) -0.009(5)
C122 0.027(6) 0.029(6) 0.063(8) 0.001(6) 0.016(6) 0.000(5)
C123 0.044(7) 0.039(7) 0.043(7) -0.002(5) 0.010(5) 0.000(6)
C124 0.054(9) 0.052(8) 0.060(9) -0.009(7) 0.028(7) -0.008(7)
C125 0.045(8) 0.058(9) 0.070(10) -0.016(7) 0.031(7) -0.018(7)
C126 0.042(7) 0.047(8) 0.064(9) -0.010(7) 0.016(6) -0.004(6)
C127 0.025(6) 0.043(7) 0.058(8) -0.012(6) 0.015(5) -0.008(5)
C128 0.058(9) 0.067(10) 0.053(8) -0.009(7) 0.002(7) -0.009(8)
C129 0.050(8) 0.059(9) 0.054(8) 0.000(7) 0.020(6) -0.006(7)
C130 0.079(11) 0.056(9) 0.061(9) 0.014(7) -0.004(8) -0.008(8)
C131 0.042(8) 0.071(11) 0.080(11) -0.012(9) 0.007(7) 0.009(8)
C132 0.033(6) 0.066(9) 0.042(7) -0.014(6) 0.019(5) -0.006(6)
C133 0.076(11) 0.049(9) 0.075(11) -0.018(8) 0.017(9) -0.015(8)
C134 0.022(5) 0.028(6) 0.063(8) 0.001(5) 0.006(5) -0.003(5)
C135 0.035(7) 0.051(8) 0.058(8) 0.010(6) -0.003(6) -0.010(6)
C136 0.053(9) 0.057(9) 0.066(9) 0.022(7) -0.011(7) -0.007(7)
C137 0.047(8) 0.047(9) 0.099(13) 0.018(8) 0.000(8) 0.003(7)
C138 0.032(7) 0.045(8) 0.097(12) 0.016(8) 0.013(7) 0.000(6)
C139 0.030(6) 0.035(7) 0.062(8) 0.011(6) 0.012(5) 0.008(5)
C140 0.070(10) 0.064(10) 0.069(10) -0.015(8) 0.002(7) -0.018(8)
C141 0.056(8) 0.068(9) 0.042(7) -0.001(6) -0.002(6) -0.008(7)
C142 0.070(10) 0.097(13) 0.043(8) 0.008(8) 0.000(7) 0.015(9)
C143 0.038(7) 0.058(9) 0.098(12) 0.014(8) 0.026(7) 0.007(7)
C144 0.042(8) 0.051(8) 0.062(8) 0.009(6) 0.017(6) 0.014(6)
C145 0.050(9) 0.056(10) 0.106(14) -0.001(9) 0.029(9) -0.015(7)
C146 0.030(6) 0.038(7) 0.042(7) -0.011(5) 0.015(5) -0.004(5)
C147 0.064(9) 0.046(7) 0.036(6) -0.002(6) 0.019(6) -0.018(7)
C148 0.041(7) 0.028(6) 0.047(7) -0.005(5) 0.009(5) 0.000(5)
C149 0.059(8) 0.041(7) 0.048(7) 0.006(6) 0.007(6) 0.003(6)
C150 0.061(11) 0.057(11) 0.21(2) -0.027(13) -0.014(13) -0.010(9)
C151 0.052(7) 0.036(7) 0.042(7) -0.002(5) 0.017(6) -0.010(6)
C152 0.106(14) 0.042(8) 0.111(14) -0.020(8) 0.059(11) -0.038(9)
C153 0.021(5) 0.052(7) 0.050(7) 0.007(6) -0.006(5) 0.007(5)
C154 0.048(7) 0.046(7) 0.066(8) -0.002(6) 0.017(6) 0.000(6)
C155 0.050(7) 0.060(9) 0.073(9) -0.005(7) 0.010(6) 0.010(7)
C156 0.044(7) 0.051(8) 0.082(10) 0.010(7) 0.007(7) 0.001(6)
C157 0.064(10) 0.048(9) 0.064(9) 0.003(7) 0.004(7) -0.002(7)
C158 0.059(8) 0.036(7) 0.058(8) 0.001(6) 0.003(6) -0.003(6)
C159 0.051(7) 0.035(6) 0.038(6) -0.007(5) 0.034(5) -0.013(5)
C160 0.041(7) 0.042(7) 0.071(9) 0.007(6) 0.026(6) -0.001(6)
C161 0.054(8) 0.057(9) 0.077(10) 0.013(7) 0.022(7) -0.003(7)
C162 0.051(8) 0.061(9) 0.080(10) 0.015(7) 0.029(7) 0.001(7)
C163 0.047(7) 0.059(9) 0.082(10) 0.007(8) 0.020(7) -0.006(7)
C164 0.054(8) 0.060(8) 0.046(7) 0.003(6) 0.013(6) -0.011(7)
C165 0.043(7) 0.043(7) 0.059(8) -0.003(6) 0.005(6) -0.006(6)
C166 0.071(9) 0.056(8) 0.050(8) -0.002(6) 0.017(7) 0.001(7)
C167 0.071(9) 0.044(8) 0.074(10) -0.008(7) 0.004(7) -0.010(7)
C168 0.100(14) 0.045(9) 0.073(11) -0.029(8) 0.003(10) 0.006(9)
C169 0.068(11) 0.084(13) 0.108(14) -0.039(11) 0.012(10) 0.004(9)
C170 0.058(8) 0.057(9) 0.086(11) -0.028(8) 0.022(8) 0.005(7)
C171 0.048(8) 0.075(10) 0.087(11) 0.033(9) 0.032(8) 0.015(7)
C172 0.048(9) 0.156(19) 0.081(12) 0.070(13) 0.013(8) 0.008(11)
C173 0.053(9) 0.063(9) 0.057(8) 0.010(7) 0.020(7) 0.004(7)
C174 0.039(8) 0.073(11) 0.082(12) 0.017(9) 0.020(7) -0.008(7)
Sn2 0.0490(5) 0.0352(4) 0.0441(5) -0.0028(3) 0.0176(4) -0.0093(4)
Ca2 0.0287(11) 0.0270(11) 0.0400(12) -0.0042(10) 0.0102(9) -0.0068(10)
O2 0.049(6) 0.043(5) 0.054(5) 0.015(4) 0.020(4) 0.001(4)
N5 0.035(6) 0.036(5) 0.043(6) -0.009(4) 0.012(4) -0.006(5)
N6 0.025(5) 0.036(6) 0.054(6) 0.001(5) 0.003(4) -0.002(4)
N7 0.047(6) 0.029(5) 0.036(5) 0.002(4) 0.011(4) -0.001(4)
N8 0.045(6) 0.031(5) 0.029(5) 0.000(4) 0.014(4) -0.004(4)
C59 0.031(7) 0.037(7) 0.079(10) 0.002(6) 0.015(6) -0.008(5)
C60 0.039(7) 0.035(7) 0.048(7) -0.006(5) 0.003(5) -0.004(5)
C61 0.040(7) 0.033(7) 0.052(7) -0.001(5) 0.014(6) -0.001(6)
C62 0.034(6) 0.033(6) 0.066(8) -0.004(6) 0.014(6) -0.011(5)
C63 0.028(6) 0.047(8) 0.085(10) 0.004(7) 0.007(6) -0.007(6)
C64 0.041(7) 0.026(6) 0.051(7) -0.009(5) 0.021(6) -0.002(5)
C65 0.046(7) 0.045(7) 0.053(8) -0.013(6) 0.026(6) -0.004(6)
C66 0.061(9) 0.060(9) 0.042(7) -0.013(6) 0.022(6) -0.008(7)
C67 0.052(9) 0.070(10) 0.069(10) -0.006(8) 0.039(8) -0.008(7)
C68 0.037(7) 0.046(8) 0.075(10) -0.019(7) 0.020(6) -0.016(6)
C69 0.033(6) 0.026(6) 0.052(7) -0.001(5) 0.019(5) 0.002(5)
C70 0.067(11) 0.070(12) 0.108(15) -0.028(10) 0.021(10) -0.028(9)
C71 0.045(8) 0.065(9) 0.042(7) -0.008(6) 0.013(6) 0.006(7)
C72 0.113(16) 0.106(15) 0.042(8) 0.018(9) -0.010(9) -0.029(12)
C73 0.044(8) 0.079(11) 0.056(9) 0.014(8) 0.004(6) -0.002(7)
C74 0.038(7) 0.040(7) 0.059(8) -0.003(6) 0.010(6) -0.004(6)
C75 0.080(11) 0.057(10) 0.064(10) -0.020(8) 0.020(8) -0.012(8)
C76 0.030(6) 0.036(7) 0.076(10) 0.012(7) 0.008(6) -0.011(5)
C77 0.034(7) 0.039(7) 0.076(10) 0.004(7) 0.005(6) -0.007(5)
C78 0.040(8) 0.056(9) 0.072(10) 0.014(7) -0.011(7) -0.004(6)
C79 0.024(7) 0.065(10) 0.121(15) 0.036(10) 0.008(8) 0.011(7)
C80 0.035(7) 0.047(8) 0.098(12) 0.025(8) 0.016(7) 0.011(6)
C81 0.024(6) 0.033(6) 0.088(10) 0.013(7) 0.003(6) -0.009(5)
C82 0.086(13) 0.073(12) 0.109(15) -0.009(10) 0.032(11) -0.020(9)
C83 0.058(8) 0.051(8) 0.048(7) 0.003(6) -0.003(6) -0.009(6)
C84 0.088(13) 0.107(15) 0.058(10) 0.009(9) -0.006(9) -0.007(11)
C85 0.064(10) 0.053(9) 0.077(10) 0.010(7) 0.034(8) 0.001(7)
C86 0.027(6) 0.052(8) 0.079(10) 0.012(7) 0.022(6) 0.001(6)
C87 0.063(10) 0.059(10) 0.073(11) 0.005(8) 0.011(8) 0.001(8)
C88 0.042(7) 0.036(7) 0.029(6) 0.000(5) 0.006(5) 0.003(5)
C89 0.051(8) 0.043(7) 0.077(10) 0.022(7) 0.020(7) 0.004(6)
C90 0.062(8) 0.033(6) 0.038(6) 0.006(5) 0.020(6) 0.000(6)
C91 0.060(8) 0.033(7) 0.061(8) 0.009(6) 0.012(6) 0.008(6)
C92 0.054(8) 0.044(7) 0.078(9) -0.005(6) 0.017(7) -0.003(6)
C93 0.054(7) 0.030(6) 0.052(7) -0.012(5) 0.018(6) -0.019(6)
C94 0.074(9) 0.042(7) 0.056(8) -0.004(6) 0.021(7) -0.024(7)
C95 0.042(6) 0.042(7) 0.046(6) 0.012(5) 0.003(5) -0.012(5)
C96 0.058(8) 0.053(8) 0.063(8) -0.002(7) 0.013(6) -0.007(7)
C97 0.057(8) 0.066(10) 0.081(10) 0.000(8) 0.016(7) -0.006(8)
C98 0.068(9) 0.058(9) 0.071(10) 0.011(7) -0.008(8) -0.015(7)
C99 0.082(13) 0.043(9) 0.060(10) -0.001(7) -0.018(8) -0.004(8)
C100 0.060(9) 0.048(8) 0.058(8) -0.013(6) 0.001(7) -0.006(6)
C101 0.037(6) 0.043(7) 0.057(7) 0.008(6) 0.013(5) -0.010(5)
C102 0.057(8) 0.047(7) 0.052(7) 0.013(6) 0.015(6) -0.008(6)
C103 0.077(10) 0.041(7) 0.067(9) 0.013(6) 0.027(8) -0.006(7)
C104 0.070(10) 0.053(9) 0.068(9) 0.003(7) 0.029(8) -0.022(7)
C105 0.047(7) 0.081(11) 0.064(9) 0.009(8) 0.023(6) 0.001(7)
C106 0.057(8) 0.061(9) 0.053(7) 0.012(6) 0.013(6) 0.007(7)
C107 0.067(8) 0.029(6) 0.039(6) -0.001(5) 0.023(5) -0.006(6)
C108 0.106(13) 0.034(7) 0.071(10) -0.003(7) 0.010(9) -0.007(8)
C109 0.154(19) 0.036(8) 0.071(11) -0.006(7) 0.010(11) -0.025(10)
C110 0.114(17) 0.059(11) 0.058(10) -0.009(8) -0.004(10) 0.021(11)
C111 0.077(11) 0.067(11) 0.101(13) -0.023(10) -0.003(9) 0.029(9)
C112 0.071(9) 0.052(8) 0.073(10) -0.010(7) 0.010(8) 0.021(7)
C113 0.049(8) 0.077(11) 0.092(12) 0.034(9) 0.017(8) 0.024(8)
C114 0.046(9) 0.146(18) 0.100(14) 0.064(13) 0.006(9) 0.004(10)
C115 0.070(11) 0.084(12) 0.072(11) 0.042(9) 0.028(9) 0.009(9)
C116 0.074(12) 0.098(13) 0.075(11) 0.044(10) 0.038(9) 0.041(10)
Sn4 0.0601(6) 0.0440(5) 0.0485(5) -0.0077(4) 0.0191(4) -0.0117(4)
Ca4 0.0282(12) 0.0272(11) 0.0378(12) -0.0009(10) 0.0077(9) -0.0055(10)
O4 0.043(5) 0.055(6) 0.052(5) 0.021(4) 0.013(4) 0.001(4)
N13 0.029(5) 0.036(6) 0.045(6) 0.001(4) -0.002(4) -0.002(4)
N14 0.029(5) 0.029(5) 0.049(6) 0.000(4) 0.011(4) -0.005(4)
N15 0.053(6) 0.035(6) 0.031(5) -0.002(4) 0.011(4) -0.002(5)
N16 0.048(6) 0.021(5) 0.048(6) -0.010(4) 0.013(5) 0.000(4)
C03J 0.060(10) 0.081(12) 0.062(10) 0.017(8) 0.022(8) -0.011(8)
C05A 0.049(8) 0.047(8) 0.070(10) 0.025(7) 0.016(7) 0.014(7)
C06A 0.055(11) 0.18(2) 0.118(17) 0.096(17) 0.014(11) 0.017(13)
C020 0.045(8) 0.075(11) 0.076(10) 0.029(8) 0.008(7) 0.010(7)
C175 0.028(6) 0.045(7) 0.063(8) 0.006(6) 0.001(5) -0.001(5)
C176 0.035(6) 0.046(7) 0.042(6) -0.002(5) 0.018(5) -0.009(6)
C177 0.036(6) 0.033(6) 0.039(6) 0.009(5) 0.006(5) -0.004(5)
C178 0.037(6) 0.036(6) 0.039(6) -0.008(5) 0.005(5) -0.008(5)
C179 0.024(6) 0.041(7) 0.071(9) 0.000(6) 0.015(6) 0.000(5)
C180 0.034(6) 0.037(6) 0.051(7) 0.005(5) 0.005(5) -0.008(5)
C181 0.029(6) 0.039(7) 0.069(9) 0.010(6) 0.010(6) -0.008(5)
C182 0.037(7) 0.050(8) 0.086(11) 0.011(7) 0.018(7) 0.009(6)
C183 0.026(6) 0.083(11) 0.091(12) 0.041(9) 0.007(7) 0.010(6)
C184 0.039(7) 0.066(10) 0.073(10) 0.019(8) 0.003(7) 0.002(7)
C185 0.036(7) 0.047(8) 0.049(7) 0.002(6) -0.003(5) -0.003(6)
C186 0.059(9) 0.066(10) 0.050(8) -0.008(7) 0.013(7) 0.007(8)
C187 0.035(7) 0.043(7) 0.062(8) 0.008(6) 0.018(6) -0.001(6)
C188 0.064(10) 0.059(9) 0.067(9) 0.009(8) 0.029(8) -0.003(8)
C189 0.065(10) 0.119(16) 0.051(9) 0.010(9) 0.004(7) -0.002(10)
C190 0.059(9) 0.082(12) 0.047(8) 0.003(8) 0.002(6) 0.010(8)
C191 0.100(14) 0.089(13) 0.052(9) -0.014(9) 0.008(9) -0.004(11)
C192 0.033(6) 0.031(6) 0.041(6) -0.002(5) 0.008(5) -0.001(5)
C193 0.046(7) 0.025(6) 0.046(7) 0.001(5) 0.004(6) 0.008(5)
C194 0.030(6) 0.039(7) 0.077(10) -0.009(6) 0.015(6) -0.019(5)
C195 0.046(8) 0.058(9) 0.080(11) 0.000(8) 0.030(8) -0.005(7)
C196 0.051(8) 0.056(8) 0.055(8) -0.008(7) 0.027(7) -0.012(7)
C197 0.045(8) 0.040(7) 0.061(8) -0.010(6) 0.024(6) -0.004(6)
C198 0.084(12) 0.056(9) 0.058(9) -0.011(8) 0.017(8) -0.004(9)
C199 0.041(7) 0.024(6) 0.065(9) 0.008(6) 0.003(6) -0.002(5)
C200 0.039(8) 0.075(11) 0.061(9) 0.015(8) 0.005(6) 0.004(7)
C201 0.061(9) 0.063(10) 0.069(10) 0.001(8) 0.002(7) -0.002(7)
C202 0.033(6) 0.058(8) 0.045(7) -0.017(6) 0.014(5) -0.014(6)
C203 0.069(11) 0.062(10) 0.093(13) -0.025(9) 0.029(9) -0.037(9)
C204 0.039(7) 0.040(7) 0.034(6) -0.005(5) 0.010(5) -0.006(5)
C205 0.057(8) 0.047(8) 0.068(9) 0.030(7) 0.014(7) 0.021(7)
C206 0.049(7) 0.040(7) 0.033(6) 0.002(5) 0.006(5) -0.001(6)
C207 0.052(8) 0.045(8) 0.056(8) 0.015(6) 0.003(6) -0.006(6)
C208 0.113(14) 0.025(7) 0.110(14) -0.007(8) -0.028(11) -0.009(8)
C209 0.065(9) 0.033(7) 0.056(8) 0.003(6) 0.025(7) 0.006(6)
C210 0.047(7) 0.033(7) 0.119(13) 0.019(7) -0.002(8) 0.001(6)
C211 0.072(9) 0.044(7) 0.032(6) 0.009(5) 0.001(6) -0.006(6)
C212 0.080(12) 0.102(14) 0.066(10) 0.017(10) 0.022(9) -0.004(10)
C213 0.055(10) 0.129(18) 0.116(17) 0.049(13) 0.015(10) 0.004(10)
C214 0.085(14) 0.055(10) 0.083(13) 0.021(9) -0.042(11) -0.018(9)
C215 0.114(15) 0.033(8) 0.074(11) 0.013(7) 0.002(10) 0.015(8)
C216 0.096(12) 0.028(6) 0.057(8) 0.011(5) 0.009(8) 0.012(7)
C217 0.051(7) 0.027(6) 0.068(8) -0.012(5) 0.023(6) -0.008(5)
C218 0.078(10) 0.035(7) 0.067(9) -0.003(6) 0.000(7) -0.009(7)
C219 0.136(19) 0.039(8) 0.051(9) -0.003(7) 0.001(10) -0.007(10)
C220 0.094(12) 0.047(8) 0.064(9) 0.002(7) 0.030(8) 0.007(8)
C221 0.055(8) 0.050(8) 0.081(10) -0.003(7) 0.019(7) 0.012(6)
C222 0.047(8) 0.062(9) 0.077(10) -0.019(8) 0.015(7) -0.001(6)
C223 0.069(10) 0.068(11) 0.069(10) -0.019(8) 0.029(8) -0.026(9)
C224 0.077(11) 0.072(10) 0.061(9) -0.012(8) 0.023(8) -0.012(8)
C225 0.088(13) 0.135(18) 0.070(11) -0.014(11) 0.038(10) -0.048(13)
C226 0.131(18) 0.15(2) 0.043(8) -0.016(10) 0.043(11) -0.087(16)
C227 0.17(2) 0.081(14) 0.075(13) -0.025(11) 0.068(16) -0.050(16)
C228 0.108(14) 0.059(10) 0.061(9) 0.003(8) 0.035(9) -0.020(10)

loop_
_atom_type_symbol
_atom_type_description
_atom_type_scat_dispersion_real
_atom_type_scat_dispersion_imag
_atom_type_scat_source
C C 0.0181 0.0091 'International Tables Vol C Tables 4.2.6.8 and 6.1.1.4'
H H 0.0000 0.0000 'International Tables Vol C Tables 4.2.6.8 and 6.1.1.4'
Ca Ca 0.3641 1.2855 'International Tables Vol C Tables 4.2.6.8 and 6.1.1.4'
N N 0.0311 0.0180 'International Tables Vol C Tables 4.2.6.8 and 6.1.1.4'
O O 0.0492 0.0322 'International Tables Vol C Tables 4.2.6.8 and 6.1.1.4'
Sn Sn 0.0259 5.4591 'International Tables Vol C Tables 4.2.6.8 and 6.1.1.4'

loop_
_geom_angle_atom_site_label_1
_geom_angle_atom_site_label_2
_geom_angle_atom_site_label_3
_geom_angle
_geom_angle_site_symmetry_1
_geom_angle_site_symmetry_3
_geom_angle_publ_flag
C37 Sn1 C30 120.5(5) . . ?
C37 Sn1 C43 100.1(5) . . ?
C43 Sn1 C30 113.7(5) . . ?
C49 Sn1 C30 107.4(5) . . ?
C49 Sn1 C37 106.5(5) . . ?
C49 Sn1 C43 107.7(6) . . ?
O1 Ca1 N1 97.9(4) . . ?
N2 Ca1 O1 89.8(4) . . ?
N2 Ca1 N1 80.2(4) . . ?
N2 Ca1 N3 146.0(4) . . ?
N2 Ca1 N4 108.9(4) . . ?
N3 Ca1 O1 94.5(4) . . ?
N3 Ca1 N1 132.2(4) . . ?
N3 Ca1 N4 57.1(4) . . ?
N4 Ca1 O1 150.4(4) . . ?
N4 Ca1 N1 107.6(4) . . ?
C55 O1 Ca1 121.5(8) . . ?
C55 O1 C58 108.2(11) . . ?
C58 O1 Ca1 129.2(9) . . ?
C2 N1 Ca1 111.9(8) . . ?
C2 N1 C6 120.9(10) . . ?
C6 N1 Ca1 123.9(7) . . ?
C4 N2 Ca1 112.3(7) . . ?
C4 N2 C18 121.1(10) . . ?
C18 N2 Ca1 123.2(7) . . ?
C30 N3 Ca1 92.5(8) . . ?
C30 N3 C32 118.8(11) . . ?
C32 N3 Ca1 148.5(9) . . ?
C30 N4 Ca1 94.2(8) . . ?
C30 N4 C35 120.5(11) . . ?
C35 N4 Ca1 144.9(9) . . ?
H1A C1 H1B 109.5 . . ?
H1A C1 H1C 109.5 . . ?
H1B C1 H1C 109.5 . . ?
C2 C1 H1A 109.5 . . ?
C2 C1 H1B 109.5 . . ?
C2 C1 H1C 109.5 . . ?
N1 C2 C1 119.3(11) . . ?
N1 C2 C3 124.5(12) . . ?
C3 C2 C1 116.1(12) . . ?
C2 C3 H3 119(5) . . ?
C4 C3 C2 131.2(12) . . ?
C4 C3 H3 109(5) . . ?
N2 C4 C3 123.5(11) . . ?
N2 C4 C5 119.6(11) . . ?
C3 C4 C5 117.0(11) . . ?
C4 C5 H5A 109.5 . . ?
C4 C5 H5B 109.5 . . ?
C4 C5 H5C 109.5 . . ?
H5A C5 H5B 109.5 . . ?
H5A C5 H5C 109.5 . . ?
H5B C5 H5C 109.5 . . ?
C7 C6 N1 119.4(12) . . ?
C7 C6 C11 121.4(13) . . ?
C11 C6 N1 119.1(12) . . ?
C6 C7 C13 120.6(14) . . ?
C8 C7 C6 115.8(16) . . ?
C8 C7 C13 123.5(15) . . ?
C7 C8 H8 117.5 . . ?
C9 C8 C7 125.0(17) . . ?
C9 C8 H8 117.5 . . ?
C8 C9 H9 121.4 . . ?
C8 C9 C10 117.2(16) . . ?
C10 C9 H9 121.4 . . ?
C9 C10 H10 118.6 . . ?
C11 C10 C9 122.8(16) . . ?
C11 C10 H10 118.6 . . ?
C6 C11 C16 123.6(12) . . ?
C10 C11 C6 117.7(14) . . ?
C10 C11 C16 118.7(14) . . ?
H12A C12 H12B 109.5 . . ?
H12A C12 H12C 109.5 . . ?
H12B C12 H12C 109.5 . . ?
C13 C12 H12A 109.5 . . ?
C13 C12 H12B 109.5 . . ?
C13 C12 H12C 109.5 . . ?
C7 C13 C12 112.9(13) . . ?
C7 C13 H13 107.2 . . ?
C7 C13 C14 112.3(15) . . ?
C12 C13 H13 107.2 . . ?
C12 C13 C14 109.9(15) . . ?
C14 C13 H13 107.2 . . ?
C13 C14 H14A 109.5 . . ?
C13 C14 H14B 109.5 . . ?
C13 C14 H14C 109.5 . . ?
H14A C14 H14B 109.5 . . ?
H14A C14 H14C 109.5 . . ?
H14B C14 H14C 109.5 . . ?
H15A C15 H15B 109.5 . . ?
H15A C15 H15C 109.5 . . ?
H15B C15 H15C 109.5 . . ?
C16 C15 H15A 109.5 . . ?
C16 C15 H15B 109.5 . . ?
C16 C15 H15C 109.5 . . ?
C11 C16 C15 114.5(14) . . ?
C11 C16 H16 108.1 . . ?
C11 C16 C17 110.1(12) . . ?
C15 C16 H16 108.1 . . ?
C15 C16 C17 107.7(13) . . ?
C17 C16 H16 108.1 . . ?
C16 C17 H17A 109.5 . . ?
C16 C17 H17B 109.5 . . ?
C16 C17 H17C 109.5 . . ?
H17A C17 H17B 109.5 . . ?
H17A C17 H17C 109.5 . . ?
H17B C17 H17C 109.5 . . ?
N2 C18 C19 118.6(12) . . ?
C23 C18 N2 120.2(12) . . ?
C23 C18 C19 121.0(12) . . ?
C18 C19 C25 121.5(12) . . ?
C20 C19 C18 118.5(13) . . ?
C20 C19 C25 120.0(14) . . ?
C19 C20 H20 119.3 . . ?
C21 C20 C19 121.4(15) . . ?
C21 C20 H20 119.3 . . ?
C20 C21 H21 119.8 . . ?
C20 C21 C22 120.3(14) . . ?
C22 C21 H21 119.8 . . ?
C21 C22 H22 119.4 . . ?
C21 C22 C23 121.2(15) . . ?
C23 C22 H22 119.4 . . ?
C18 C23 C22 117.6(14) . . ?
C18 C23 C28 122.7(12) . . ?
C22 C23 C28 119.7(13) . . ?
H24A C24 H24B 109.5 . . ?
H24A C24 H24C 109.5 . . ?
H24B C24 H24C 109.5 . . ?
C25 C24 H24A 109.5 . . ?
C25 C24 H24B 109.5 . . ?
C25 C24 H24C 109.5 . . ?
C19 C25 C24 112.7(14) . . ?
C19 C25 H25 107.3 . . ?
C24 C25 H25 107.3 . . ?
C26 C25 C19 111.5(14) . . ?
C26 C25 C24 110.4(16) . . ?
C26 C25 H25 107.3 . . ?
C25 C26 H26A 109.5 . . ?
C25 C26 H26B 109.5 . . ?
C25 C26 H26C 109.5 . . ?
H26A C26 H26B 109.5 . . ?
H26A C26 H26C 109.5 . . ?
H26B C26 H26C 109.5 . . ?
H27A C27 H27B 109.5 . . ?
H27A C27 H27C 109.5 . . ?
H27B C27 H27C 109.5 . . ?
C28 C27 H27A 109.5 . . ?
C28 C27 H27B 109.5 . . ?
C28 C27 H27C 109.5 . . ?
C23 C28 C27 112.1(12) . . ?
C23 C28 H28 107.7 . . ?
C23 C28 C29 111.7(12) . . ?
C27 C28 H28 107.7 . . ?
C29 C28 C27 109.7(13) . . ?
C29 C28 H28 107.7 . . ?
C28 C29 H29A 109.5 . . ?
C28 C29 H29B 109.5 . . ?
C28 C29 H29C 109.5 . . ?
H29A C29 H29B 109.5 . . ?
H29A C29 H29C 109.5 . . ?
H29B C29 H29C 109.5 . . ?
N3 C30 Sn1 123.7(9) . . ?
N4 C30 Sn1 121.2(9) . . ?
N4 C30 N3 115.1(11) . . ?
H31A C31 H31B 109.5 . . ?
H31A C31 H31C 109.5 . . ?
H31B C31 H31C 109.5 . . ?
C32 C31 H31A 109.5 . . ?
C32 C31 H31B 109.5 . . ?
C32 C31 H31C 109.5 . . ?
N3 C32 C31 109.0(12) . . ?
N3 C32 H32 109.6 . . ?
N3 C32 C33 110.4(12) . . ?
C31 C32 H32 109.6 . . ?
C33 C32 C31 108.6(12) . . ?
C33 C32 H32 109.6 . . ?
C32 C33 H33A 109.5 . . ?
C32 C33 H33B 109.5 . . ?
C32 C33 H33C 109.5 . . ?
H33A C33 H33B 109.5 . . ?
H33A C33 H33C 109.5 . . ?
H33B C33 H33C 109.5 . . ?
H34A C34 H34B 109.5 . . ?
H34A C34 H34C 109.5 . . ?
H34B C34 H34C 109.5 . . ?
C35 C34 H34A 109.5 . . ?
C35 C34 H34B 109.5 . . ?
C35 C34 H34C 109.5 . . ?
N4 C35 C34 112.8(11) . . ?
N4 C35 H35 107.8 . . ?
N4 C35 C36 108.8(11) . . ?
C34 C35 H35 107.8 . . ?
C34 C35 C36 111.5(12) . . ?
C36 C35 H35 107.8 . . ?
C35 C36 H36A 109.5 . . ?
C35 C36 H36B 109.5 . . ?
C35 C36 H36C 109.5 . . ?
H36A C36 H36B 109.5 . . ?
H36A C36 H36C 109.5 . . ?
H36B C36 H36C 109.5 . . ?
C38 C37 Sn1 124.1(10) . . ?
C42 C37 Sn1 120.5(10) . . ?
C42 C37 C38 115.3(12) . . ?
C37 C38 H38 118.9 . . ?
C39 C38 C37 122.2(15) . . ?
C39 C38 H38 118.9 . . ?
C38 C39 H39 121.3 . . ?
C38 C39 C40 117.4(18) . . ?
C40 C39 H39 121.3 . . ?
C39 C40 H40 119.0 . . ?
C41 C40 C39 122.0(17) . . ?
C41 C40 H40 119.0 . . ?
C40 C41 H41 120.3 . . ?
C40 C41 C42 119.3(16) . . ?
C42 C41 H41 120.3 . . ?
C37 C42 H42 118.3 . . ?
C41 C42 C37 123.4(15) . . ?
C41 C42 H42 118.3 . . ?
C44 C43 Sn1 120.0(12) . . ?
C44 C43 C48 118.1(14) . . ?
C48 C43 Sn1 121.9(12) . . ?
C43 C44 H44 117.6 . . ?
C43 C44 C45 124.8(19) . . ?
C45 C44 H44 117.6 . . ?
C44 C45 H45 122.5 . . ?
C46 C45 C44 115(2) . . ?
C46 C45 H45 122.5 . . ?
C45 C46 H46 118.3 . . ?
C45 C46 C47 123(2) . . ?
C47 C46 H46 118.3 . . ?
C46 C47 H47 120.0 . . ?
C46 C47 C48 120(2) . . ?
C48 C47 H47 120.0 . . ?
C43 C48 C47 118.5(19) . . ?
C43 C48 H48 120.8 . . ?
C47 C48 H48 120.8 . . ?
C50 C49 Sn1 124.7(12) . . ?
C50 C49 C54 112.9(14) . . ?
C54 C49 Sn1 122.3(10) . . ?
C49 C50 H50 116.5 . . ?
C51 C50 C49 127.0(17) . . ?
C51 C50 H50 116.5 . . ?
C50 C51 H51 121.6 . . ?
C50 C51 C52 116.7(16) . . ?
C52 C51 H51 121.6 . . ?
C51 C52 H52 118.6 . . ?
C53 C52 C51 122.7(17) . . ?
C53 C52 H52 118.6 . . ?
C52 C53 H53 121.1 . . ?
C52 C53 C54 117.7(17) . . ?
C54 C53 H53 121.1 . . ?
C49 C54 H54 118.5 . . ?
C53 C54 C49 123.0(15) . . ?
C53 C54 H54 118.5 . . ?
O1 C55 H55A 110.1 . . ?
O1 C55 H55B 110.1 . . ?
O1 C55 C56 108.1(12) . . ?
H55A C55 H55B 108.4 . . ?
C56 C55 H55A 110.1 . . ?
C56 C55 H55B 110.1 . . ?
C55 C56 H56A 111.4 . . ?
C55 C56 H56B 111.4 . . ?
C55 C56 C57 101.9(13) . . ?
H56A C56 H56B 109.3 . . ?
C57 C56 H56A 111.4 . . ?
C57 C56 H56B 111.4 . . ?
C56 C57 H57A 111.2 . . ?
C56 C57 H57B 111.2 . . ?
H57A C57 H57B 109.1 . . ?
C58 C57 C56 103.0(13) . . ?
C58 C57 H57A 111.2 . . ?
C58 C57 H57B 111.2 . . ?
O1 C58 C57 106.0(12) . . ?
O1 C58 H58A 110.5 . . ?
O1 C58 H58B 110.5 . . ?
C57 C58 H58A 110.5 . . ?
C57 C58 H58B 110.5 . . ?
H58A C58 H58B 108.7 . . ?
C153 Sn3 C146 105.8(5) . . ?
C159 Sn3 C146 108.9(4) . . ?
C159 Sn3 C153 113.5(5) . . ?
C165 Sn3 C146 119.6(5) . . ?
C165 Sn3 C153 105.7(5) . . ?
C165 Sn3 C159 103.5(5) . . ?
O3 Ca3 N10 96.9(3) . . ?
O3 Ca3 N11 151.1(4) . . ?
N9 Ca3 O3 92.6(4) . . ?
N9 Ca3 N10 81.0(4) . . ?
N9 Ca3 N11 105.8(4) . . ?
N9 Ca3 N12 142.5(4) . . ?
N10 Ca3 N11 107.6(4) . . ?
N12 Ca3 O3 95.5(4) . . ?
N12 Ca3 N10 133.9(4) . . ?
N12 Ca3 N11 56.5(3) . . ?
C171 O3 Ca3 125.4(8) . . ?
C174 O3 Ca3 126.5(9) . . ?
C174 O3 C171 107.9(11) . . ?
C118 N9 Ca3 111.3(7) . . ?
C118 N9 C122 118.5(10) . . ?
C122 N9 Ca3 127.8(8) . . ?
C120 N10 Ca3 110.9(8) . . ?
C120 N10 C134 120.2(10) . . ?
C134 N10 Ca3 124.8(7) . . ?
C146 N11 Ca3 94.0(8) . . ?
C146 N11 C148 121.0(11) . . ?
C148 N11 Ca3 144.9(8) . . ?
C146 N12 Ca3 94.0(7) . . ?
C146 N12 C151 116.5(10) . . ?
C151 N12 Ca3 149.5(8) . . ?
H11I C117 H11J 109.5 . . ?
H11I C117 H11K 109.5 . . ?
H11J C117 H11K 109.5 . . ?
C118 C117 H11I 109.5 . . ?
C118 C117 H11J 109.5 . . ?
C118 C117 H11K 109.5 . . ?
N9 C118 C117 120.9(11) . . ?
N9 C118 C119 123.3(11) . . ?
C119 C118 C117 115.8(10) . . ?
C118 C119 H119 117(5) . . ?
C120 C119 C118 132.0(11) . . ?
C120 C119 H119 110(5) . . ?
N10 C120 C119 123.9(11) . . ?
N10 C120 C121 119.8(11) . . ?
C119 C120 C121 116.3(11) . . ?
C120 C121 H12D 109.5 . . ?
C120 C121 H12E 109.5 . . ?
C120 C121 H12F 109.5 . . ?
H12D C121 H12E 109.5 . . ?
H12D C121 H12F 109.5 . . ?
H12E C121 H12F 109.5 . . ?
N9 C122 C123 120.1(12) . . ?
C127 C122 N9 119.5(12) . . ?
C127 C122 C123 120.3(12) . . ?
C122 C123 C129 120.6(12) . . ?
C124 C123 C122 118.3(13) . . ?
C124 C123 C129 121.0(13) . . ?
C123 C124 H124 118.8 . . ?
C123 C124 C125 122.3(14) . . ?
C125 C124 H124 118.8 . . ?
C124 C125 H125 120.6 . . ?
C126 C125 C124 118.8(13) . . ?
C126 C125 H125 120.6 . . ?
C125 C126 H126 118.9 . . ?
C125 C126 C127 122.3(14) . . ?
C127 C126 H126 118.9 . . ?
C122 C127 C126 117.8(13) . . ?
C122 C127 C132 123.2(11) . . ?
C126 C127 C132 118.9(12) . . ?
H12G C128 H12H 109.5 . . ?
H12G C128 H12I 109.5 . . ?
H12H C128 H12I 109.5 . . ?
C129 C128 H12G 109.5 . . ?
C129 C128 H12H 109.5 . . ?
C129 C128 H12I 109.5 . . ?
C123 C129 C128 113.1(13) . . ?
C123 C129 H129 107.8 . . ?
C123 C129 C130 111.0(13) . . ?
C128 C129 H129 107.8 . . ?
C128 C129 C130 109.1(13) . . ?
C130 C129 H129 107.8 . . ?
C129 C130 H13A 109.5 . . ?
C129 C130 H13B 109.5 . . ?
C129 C130 H13C 109.5 . . ?
H13A C130 H13B 109.5 . . ?
H13A C130 H13C 109.5 . . ?
H13B C130 H13C 109.5 . . ?
H13D C131 H13E 109.5 . . ?
H13D C131 H13F 109.5 . . ?
H13E C131 H13F 109.5 . . ?
C132 C131 H13D 109.5 . . ?
C132 C131 H13E 109.5 . . ?
C132 C131 H13F 109.5 . . ?
C127 C132 C131 111.2(11) . . ?
C127 C132 H132 107.3 . . ?
C131 C132 H132 107.3 . . ?
C133 C132 C127 112.3(12) . . ?
C133 C132 C131 111.2(13) . . ?
C133 C132 H132 107.3 . . ?
C132 C133 H13G 109.5 . . ?
C132 C133 H13H 109.5 . . ?
C132 C133 H13I 109.5 . . ?
H13G C133 H13H 109.5 . . ?
H13G C133 H13I 109.5 . . ?
H13H C133 H13I 109.5 . . ?
C135 C134 N10 120.8(13) . . ?
C135 C134 C139 120.3(13) . . ?
C139 C134 N10 118.5(12) . . ?
C134 C135 C136 117.3(15) . . ?
C134 C135 C141 119.7(13) . . ?
C136 C135 C141 123.0(14) . . ?
C135 C136 H136 118.2 . . ?
C137 C136 C135 123.7(16) . . ?
C137 C136 H136 118.2 . . ?
C136 C137 H137 121.4 . . ?
C138 C137 C136 117.2(16) . . ?
C138 C137 H137 121.4 . . ?
C137 C138 H138 118.2 . . ?
C137 C138 C139 123.6(17) . . ?
C139 C138 H138 118.2 . . ?
C134 C139 C144 123.1(12) . . ?
C138 C139 C134 117.8(14) . . ?
C138 C139 C144 119.1(14) . . ?
H14D C140 H14E 109.5 . . ?
H14D C140 H14F 109.5 . . ?
H14E C140 H14F 109.5 . . ?
C141 C140 H14D 109.5 . . ?
C141 C140 H14E 109.5 . . ?
C141 C140 H14F 109.5 . . ?
C135 C141 C140 112.9(13) . . ?
C135 C141 H141 107.1 . . ?
C135 C141 C142 113.2(14) . . ?
C140 C141 H141 107.1 . . ?
C142 C141 C140 109.0(13) . . ?
C142 C141 H141 107.1 . . ?
C141 C142 H14G 109.5 . . ?
C141 C142 H14H 109.5 . . ?
C141 C142 H14I 109.5 . . ?
H14G C142 H14H 109.5 . . ?
H14G C142 H14I 109.5 . . ?
H14H C142 H14I 109.5 . . ?
H14J C143 H14K 109.5 . . ?
H14J C143 H14L 109.5 . . ?
H14K C143 H14L 109.5 . . ?
C144 C143 H14J 109.5 . . ?
C144 C143 H14K 109.5 . . ?
C144 C143 H14L 109.5 . . ?
C139 C144 C143 113.6(14) . . ?
C139 C144 H144 108.4 . . ?
C139 C144 C145 110.7(13) . . ?
C143 C144 H144 108.4 . . ?
C143 C144 C145 107.4(13) . . ?
C145 C144 H144 108.4 . . ?
C144 C145 H14M 109.5 . . ?
C144 C145 H14N 109.5 . . ?
C144 C145 H14O 109.5 . . ?
H14M C145 H14N 109.5 . . ?
H14M C145 H14O 109.5 . . ?
H14N C145 H14O 109.5 . . ?
N11 C146 Sn3 121.0(9) . . ?
N11 C146 N12 115.0(11) . . ?
N12 C146 Sn3 123.9(9) . . ?
H14P C147 H14Q 109.5 . . ?
H14P C147 H14R 109.5 . . ?
H14Q C147 H14R 109.5 . . ?
C148 C147 H14P 109.5 . . ?
C148 C147 H14Q 109.5 . . ?
C148 C147 H14R 109.5 . . ?
N11 C148 C147 111.5(11) . . ?
N11 C148 H148 108.6 . . ?
N11 C148 C149 110.6(11) . . ?
C147 C148 H148 108.6 . . ?
C147 C148 C149 108.8(11) . . ?
C149 C148 H148 108.6 . . ?
C148 C149 H14S 109.5 . . ?
C148 C149 H14T 109.5 . . ?
C148 C149 H14U 109.5 . . ?
H14S C149 H14T 109.5 . . ?
H14S C149 H14U 109.5 . . ?
H14T C149 H14U 109.5 . . ?
H15D C150 H15E 109.5 . . ?
H15D C150 H15F 109.5 . . ?
H15E C150 H15F 109.5 . . ?
C151 C150 H15D 109.5 . . ?
C151 C150 H15E 109.5 . . ?
C151 C150 H15F 109.5 . . ?
N12 C151 C150 113.1(11) . . ?
N12 C151 H151 108.4 . . ?
N12 C151 C152 108.0(10) . . ?
C150 C151 H151 108.4 . . ?
C152 C151 C150 110.3(14) . . ?
C152 C151 H151 108.4 . . ?
C151 C152 H15G 109.5 . . ?
C151 C152 H15H 109.5 . . ?
C151 C152 H15I 109.5 . . ?
H15G C152 H15H 109.5 . . ?
H15G C152 H15I 109.5 . . ?
H15H C152 H15I 109.5 . . ?
C154 C153 Sn3 120.3(9) . . ?
C154 C153 C158 117.5(11) . . ?
C158 C153 Sn3 122.0(10) . . ?
C153 C154 H154 119.2 . . ?
C155 C154 C153 121.6(13) . . ?
C155 C154 H154 119.2 . . ?
C154 C155 H155 119.8 . . ?
C156 C155 C154 120.4(13) . . ?
C156 C155 H155 119.8 . . ?
C155 C156 H156 120.5 . . ?
C155 C156 C157 118.9(14) . . ?
C157 C156 H156 120.5 . . ?
C156 C157 H157 119.9 . . ?
C158 C157 C156 120.1(15) . . ?
C158 C157 H157 119.9 . . ?
C153 C158 H158 119.3 . . ?
C157 C158 C153 121.4(14) . . ?
C157 C158 H158 119.3 . . ?
C160 C159 Sn3 119.6(9) . . ?
C164 C159 Sn3 122.6(10) . . ?
C164 C159 C160 117.7(11) . . ?
C159 C160 H160 119.2 . . ?
C161 C160 C159 121.7(13) . . ?
C161 C160 H160 119.2 . . ?
C160 C161 H161 120.6 . . ?
C162 C161 C160 118.7(14) . . ?
C162 C161 H161 120.6 . . ?
C161 C162 H162 119.2 . . ?
C161 C162 C163 121.7(14) . . ?
C163 C162 H162 119.2 . . ?
C162 C163 H163 120.9 . . ?
C162 C163 C164 118.3(14) . . ?
C164 C163 H163 120.9 . . ?
C159 C164 C163 121.9(14) . . ?
C159 C164 H164 119.1 . . ?
C163 C164 H164 119.1 . . ?
C166 C165 Sn3 121.0(10) . . ?
C170 C165 Sn3 123.0(10) . . ?
C170 C165 C166 115.9(13) . . ?
C165 C166 H166 118.7 . . ?
C165 C166 C167 122.5(14) . . ?
C167 C166 H166 118.7 . . ?
C166 C167 H167 120.7 . . ?
C168 C167 C166 118.7(14) . . ?
C168 C167 H167 120.7 . . ?
C167 C168 H168 120.0 . . ?
C169 C168 C167 120.1(15) . . ?
C169 C168 H168 120.0 . . ?
C168 C169 H169 119.8 . . ?
C168 C169 C170 120.4(17) . . ?
C170 C169 H169 119.8 . . ?
C165 C170 C169 122.2(14) . . ?
C165 C170 H170 118.9 . . ?
C169 C170 H170 118.9 . . ?
O3 C171 H17D 111.0 . . ?
O3 C171 H17E 111.0 . . ?
O3 C171 C172 103.6(12) . . ?
H17D C171 H17E 109.0 . . ?
C172 C171 H17D 111.0 . . ?
C172 C171 H17E 111.0 . . ?
C171 C172 H17F 110.6 . . ?
C171 C172 H17G 110.6 . . ?
C171 C172 C173 105.7(13) . . ?
H17F C172 H17G 108.7 . . ?
C173 C172 H17F 110.6 . . ?
C173 C172 H17G 110.6 . . ?
C172 C173 H17H 110.6 . . ?
C172 C173 H17I 110.6 . . ?
H17H C173 H17I 108.8 . . ?
C174 C173 C172 105.5(13) . . ?
C174 C173 H17H 110.6 . . ?
C174 C173 H17I 110.6 . . ?
O3 C174 C173 107.0(13) . . ?
O3 C174 H17J 110.3 . . ?
O3 C174 H17K 110.3 . . ?
C173 C174 H17J 110.3 . . ?
C173 C174 H17K 110.3 . . ?
H17J C174 H17K 108.6 . . ?
C95 Sn2 C88 106.9(5) . . ?
C101 Sn2 C88 109.8(5) . . ?
C101 Sn2 C95 112.0(4) . . ?
C107 Sn2 C88 120.0(4) . . ?
C107 Sn2 C95 105.0(5) . . ?
C107 Sn2 C101 103.1(5) . . ?
O2 Ca2 N7 148.3(4) . . ?
O2 Ca2 N8 92.8(3) . . ?
O2 Ca2 C61 125.1(4) . . ?
N5 Ca2 O2 93.3(4) . . ?
N5 Ca2 N6 80.7(4) . . ?
N5 Ca2 N7 108.2(4) . . ?
N5 Ca2 N8 142.7(4) . . ?
N5 Ca2 C61 48.2(3) . . ?
N6 Ca2 O2 96.0(4) . . ?
N6 Ca2 N7 109.9(4) . . ?
N6 Ca2 N8 134.9(4) . . ?
N6 Ca2 C61 48.3(4) . . ?
N7 Ca2 N8 56.0(3) . . ?
N7 Ca2 C61 86.3(3) . . ?
N8 Ca2 C61 142.0(3) . . ?
C113 O2 Ca2 122.7(9) . . ?
C116 O2 Ca2 127.7(9) . . ?
C116 O2 C113 109.6(11) . . ?
C60 N5 Ca2 109.8(8) . . ?
C60 N5 C64 118.7(11) . . ?
C64 N5 Ca2 128.5(8) . . ?
C62 N6 Ca2 110.7(8) . . ?
C62 N6 C76 118.0(11) . . ?
C76 N6 Ca2 125.9(8) . . ?
C88 N7 Ca2 92.6(7) . . ?
C88 N7 C90 123.4(10) . . ?
C90 N7 Ca2 144.0(8) . . ?
C88 N8 Ca2 91.7(7) . . ?
C88 N8 C93 121.2(10) . . ?
C93 N8 Ca2 147.0(8) . . ?
H59A C59 H59B 109.5 . . ?
H59A C59 H59C 109.5 . . ?
H59B C59 H59C 109.5 . . ?
C60 C59 H59A 109.5 . . ?
C60 C59 H59B 109.5 . . ?
C60 C59 H59C 109.5 . . ?
N5 C60 C59 120.2(12) . . ?
N5 C60 C61 124.6(13) . . ?
C61 C60 C59 115.2(12) . . ?
Ca2 C61 H61 163(7) . . ?
C60 C61 Ca2 70.0(7) . . ?
C60 C61 H61 114(7) . . ?
C62 C61 Ca2 71.2(7) . . ?
C62 C61 C60 130.1(13) . . ?
C62 C61 H61 112(7) . . ?
N6 C62 C61 124.1(12) . . ?
N6 C62 C63 122.7(12) . . ?
C61 C62 C63 113.2(11) . . ?
C62 C63 H63A 109.5 . . ?
C62 C63 H63B 109.5 . . ?
C62 C63 H63C 109.5 . . ?
H63A C63 H63B 109.5 . . ?
H63A C63 H63C 109.5 . . ?
H63B C63 H63C 109.5 . . ?
C65 C64 N5 117.9(12) . . ?
C65 C64 C69 120.4(12) . . ?
C69 C64 N5 121.2(11) . . ?
C64 C65 C66 118.5(14) . . ?
C64 C65 C71 122.7(12) . . ?
C66 C65 C71 118.8(13) . . ?
C65 C66 H66 119.6 . . ?
C67 C66 C65 120.8(14) . . ?
C67 C66 H66 119.6 . . ?
C66 C67 H67 120.0 . . ?
C66 C67 C68 120.1(13) . . ?
C68 C67 H67 120.0 . . ?
C67 C68 H68 119.3 . . ?
C67 C68 C69 121.4(14) . . ?
C69 C68 H68 119.3 . . ?
C64 C69 C74 121.2(11) . . ?
C68 C69 C64 118.9(13) . . ?
C68 C69 C74 119.8(13) . . ?
H70A C70 H70B 109.5 . . ?
H70A C70 H70C 109.5 . . ?
H70B C70 H70C 109.5 . . ?
C71 C70 H70A 109.5 . . ?
C71 C70 H70B 109.5 . . ?
C71 C70 H70C 109.5 . . ?
C65 C71 C70 111.1(13) . . ?
C65 C71 H71 108.1 . . ?
C70 C71 H71 108.1 . . ?
C72 C71 C65 111.9(13) . . ?
C72 C71 C70 109.5(14) . . ?
C72 C71 H71 108.1 . . ?
C71 C72 H72A 109.5 . . ?
C71 C72 H72B 109.5 . . ?
C71 C72 H72C 109.5 . . ?
H72A C72 H72B 109.5 . . ?
H72A C72 H72C 109.5 . . ?
H72B C72 H72C 109.5 . . ?
H73A C73 H73B 109.5 . . ?
H73A C73 H73C 109.5 . . ?
H73B C73 H73C 109.5 . . ?
C74 C73 H73A 109.5 . . ?
C74 C73 H73B 109.5 . . ?
C74 C73 H73C 109.5 . . ?
C69 C74 C73 111.7(11) . . ?
C69 C74 H74 107.6 . . ?
C69 C74 C75 110.5(12) . . ?
C73 C74 H74 107.6 . . ?
C75 C74 C73 111.8(13) . . ?
C75 C74 H74 107.6 . . ?
C74 C75 H75A 109.5 . . ?
C74 C75 H75B 109.5 . . ?
C74 C75 H75C 109.5 . . ?
H75A C75 H75B 109.5 . . ?
H75A C75 H75C 109.5 . . ?
H75B C75 H75C 109.5 . . ?
C77 C76 N6 117.9(13) . . ?
C81 C76 N6 122.8(14) . . ?
C81 C76 C77 119.2(14) . . ?
C76 C77 C83 121.7(13) . . ?
C78 C77 C76 119.6(15) . . ?
C78 C77 C83 118.7(14) . . ?
C77 C78 H78 120.3 . . ?
C79 C78 C77 119.4(15) . . ?
C79 C78 H78 120.3 . . ?
C78 C79 H79 118.9 . . ?
C80 C79 C78 122.3(15) . . ?
C80 C79 H79 118.9 . . ?
C79 C80 H80 120.2 . . ?
C79 C80 C81 119.6(16) . . ?
C81 C80 H80 120.2 . . ?
C76 C81 C80 120.0(15) . . ?
C76 C81 C86 120.8(13) . . ?
C80 C81 C86 119.1(14) . . ?
H82A C82 H82B 109.5 . . ?
H82A C82 H82C 109.5 . . ?
H82B C82 H82C 109.5 . . ?
C83 C82 H82A 109.5 . . ?
C83 C82 H82B 109.5 . . ?
C83 C82 H82C 109.5 . . ?
C77 C83 C82 112.0(12) . . ?
C77 C83 H83 107.4 . . ?
C77 C83 C84 113.9(14) . . ?
C82 C83 H83 107.4 . . ?
C82 C83 C84 108.3(14) . . ?
C84 C83 H83 107.4 . . ?
C83 C84 H84A 109.5 . . ?
C83 C84 H84B 109.5 . . ?
C83 C84 H84C 109.5 . . ?
H84A C84 H84B 109.5 . . ?
H84A C84 H84C 109.5 . . ?
H84B C84 H84C 109.5 . . ?
H85A C85 H85B 109.5 . . ?
H85A C85 H85C 109.5 . . ?
H85B C85 H85C 109.5 . . ?
C86 C85 H85A 109.5 . . ?
C86 C85 H85B 109.5 . . ?
C86 C85 H85C 109.5 . . ?
C81 C86 C85 110.6(12) . . ?
C81 C86 H86 107.9 . . ?
C85 C86 H86 107.9 . . ?
C87 C86 C81 112.8(12) . . ?
C87 C86 C85 109.5(14) . . ?
C87 C86 H86 107.9 . . ?
C86 C87 H87A 109.5 . . ?
C86 C87 H87B 109.5 . . ?
C86 C87 H87C 109.5 . . ?
H87A C87 H87B 109.5 . . ?
H87A C87 H87C 109.5 . . ?
H87B C87 H87C 109.5 . . ?
N7 C88 Sn2 119.0(8) . . ?
N8 C88 Sn2 121.4(9) . . ?
N8 C88 N7 119.6(11) . . ?
H89A C89 H89B 109.5 . . ?
H89A C89 H89C 109.5 . . ?
H89B C89 H89C 109.5 . . ?
C90 C89 H89A 109.5 . . ?
C90 C89 H89B 109.5 . . ?
C90 C89 H89C 109.5 . . ?
N7 C90 C89 110.1(11) . . ?
N7 C90 H90 109.0 . . ?
N7 C90 C91 110.6(10) . . ?
C89 C90 H90 109.0 . . ?
C89 C90 C91 109.2(10) . . ?
C91 C90 H90 109.0 . . ?
C90 C91 H91A 109.5 . . ?
C90 C91 H91B 109.5 . . ?
C90 C91 H91C 109.5 . . ?
H91A C91 H91B 109.5 . . ?
H91A C91 H91C 109.5 . . ?
H91B C91 H91C 109.5 . . ?
H92A C92 H92B 109.5 . . ?
H92A C92 H92C 109.5 . . ?
H92B C92 H92C 109.5 . . ?
C93 C92 H92A 109.5 . . ?
C93 C92 H92B 109.5 . . ?
C93 C92 H92C 109.5 . . ?
N8 C93 C92 112.5(10) . . ?
N8 C93 H93 108.1 . . ?
N8 C93 C94 108.8(10) . . ?
C92 C93 H93 108.1 . . ?
C92 C93 C94 111.2(11) . . ?
C94 C93 H93 108.1 . . ?
C93 C94 H94A 109.5 . . ?
C93 C94 H94B 109.5 . . ?
C93 C94 H94C 109.5 . . ?
H94A C94 H94B 109.5 . . ?
H94A C94 H94C 109.5 . . ?
H94B C94 H94C 109.5 . . ?
C96 C95 Sn2 118.9(9) . . ?
C100 C95 Sn2 122.6(11) . . ?
C100 C95 C96 118.3(12) . . ?
C95 C96 H96 119.6 . . ?
C97 C96 C95 120.7(13) . . ?
C97 C96 H96 119.6 . . ?
C96 C97 H97 120.5 . . ?
C96 C97 C98 119.1(15) . . ?
C98 C97 H97 120.5 . . ?
C97 C98 H98 119.3 . . ?
C99 C98 C97 121.3(16) . . ?
C99 C98 H98 119.3 . . ?
C98 C99 H99 120.0 . . ?
C98 C99 C100 120.0(15) . . ?
C100 C99 H99 120.0 . . ?
C95 C100 C99 120.6(14) . . ?
C95 C100 H100 119.7 . . ?
C99 C100 H100 119.7 . . ?
C102 C101 Sn2 123.1(9) . . ?
C106 C101 Sn2 118.9(10) . . ?
C106 C101 C102 118.0(12) . . ?
C101 C102 H102 120.0 . . ?
C103 C102 C101 120.0(14) . . ?
C103 C102 H102 120.0 . . ?
C102 C103 H103 118.6 . . ?
C102 C103 C104 122.7(14) . . ?
C104 C103 H103 118.6 . . ?
C103 C104 H104 120.8 . . ?
C103 C104 C105 118.3(13) . . ?
C105 C104 H104 120.8 . . ?
C104 C105 H105 119.5 . . ?
C104 C105 C106 121.0(14) . . ?
C106 C105 H105 119.5 . . ?
C101 C106 C105 120.0(13) . . ?
C101 C106 H106 120.0 . . ?
C105 C106 H106 120.0 . . ?
C108 C107 Sn2 123.4(11) . . ?
C108 C107 C112 113.8(12) . . ?
C112 C107 Sn2 122.7(9) . . ?
C107 C108 H108 117.7 . . ?
C107 C108 C109 124.5(17) . . ?
C109 C108 H108 117.7 . . ?
C108 C109 H109 121.3 . . ?
C110 C109 C108 117.4(17) . . ?
C110 C109 H109 121.3 . . ?
C109 C110 H110 119.3 . . ?
C111 C110 C109 121.4(17) . . ?
C111 C110 H110 119.3 . . ?
C110 C111 H111 120.3 . . ?
C110 C111 C112 119.5(17) . . ?
C112 C111 H111 120.3 . . ?
C107 C112 H112 118.4 . . ?
C111 C112 C107 123.1(15) . . ?
C111 C112 H112 118.4 . . ?
O2 C113 H11A 110.3 . . ?
O2 C113 H11B 110.3 . . ?
O2 C113 C114 107.0(13) . . ?
H11A C113 H11B 108.6 . . ?
C114 C113 H11A 110.3 . . ?
C114 C113 H11B 110.3 . . ?
C113 C114 H11C 110.5 . . ?
C113 C114 H11D 110.5 . . ?
C113 C114 C115 106.2(14) . . ?
H11C C114 H11D 108.7 . . ?
C115 C114 H11C 110.5 . . ?
C115 C114 H11D 110.5 . . ?
C114 C115 H11E 110.8 . . ?
C114 C115 H11F 110.8 . . ?
C114 C115 C116 104.8(14) . . ?
H11E C115 H11F 108.9 . . ?
C116 C115 H11E 110.8 . . ?
C116 C115 H11F 110.8 . . ?
O2 C116 C115 109.1(14) . . ?
O2 C116 H11G 109.9 . . ?
O2 C116 H11H 109.9 . . ?
C115 C116 H11G 109.9 . . ?
C115 C116 H11H 109.9 . . ?
H11G C116 H11H 108.3 . . ?
C211 Sn4 C204 105.6(5) . . ?
C211 Sn4 C217 107.4(5) . . ?
C211 Sn4 C223 108.1(6) . . ?
C217 Sn4 C204 119.5(5) . . ?
C223 Sn4 C204 115.2(5) . . ?
C223 Sn4 C217 100.7(5) . . ?
O4 Ca4 N16 96.6(4) . . ?
N13 Ca4 O4 99.7(4) . . ?
N13 Ca4 N14 80.5(4) . . ?
N13 Ca4 N15 105.5(4) . . ?
N13 Ca4 N16 131.1(4) . . ?
N14 Ca4 O4 92.2(4) . . ?
N14 Ca4 N15 105.3(4) . . ?
N14 Ca4 N16 144.5(4) . . ?
N15 Ca4 O4 151.3(4) . . ?
N15 Ca4 N16 56.2(4) . . ?
C05A O4 Ca4 127.0(9) . . ?
C05A O4 C020 108.0(10) . . ?
C020 O4 Ca4 124.5(8) . . ?
C176 N13 Ca4 113.8(8) . . ?
C176 N13 C180 121.4(11) . . ?
C180 N13 Ca4 121.2(8) . . ?
C178 N14 Ca4 114.2(8) . . ?
C178 N14 C192 120.5(11) . . ?
C192 N14 Ca4 123.1(8) . . ?
C204 N15 Ca4 93.3(7) . . ?
C204 N15 C206 120.1(10) . . ?
C206 N15 Ca4 146.4(8) . . ?
C204 N16 Ca4 91.8(7) . . ?
C204 N16 C209 123.0(11) . . ?
C209 N16 Ca4 145.2(9) . . ?
H03A C03J H03B 109.0 . . ?
C05A C03J H03A 111.0 . . ?
C05A C03J H03B 111.0 . . ?
C06A C03J H03A 111.0 . . ?
C06A C03J H03B 111.0 . . ?
C06A C03J C05A 103.7(13) . . ?
O4 C05A C03J 107.0(13) . . ?
O4 C05A H05A 110.3 . . ?
O4 C05A H05B 110.3 . . ?
C03J C05A H05A 110.3 . . ?
C03J C05A H05B 110.3 . . ?
H05A C05A H05B 108.6 . . ?
C03J C06A H06A 109.8 . . ?
C03J C06A H06B 109.8 . . ?
H06A C06A H06B 108.2 . . ?
C020 C06A C03J 109.5(14) . . ?
C020 C06A H06A 109.8 . . ?
C020 C06A H06B 109.8 . . ?
O4 C020 H02A 110.0 . . ?
O4 C020 H02B 110.0 . . ?
C06A C020 O4 108.6(13) . . ?
C06A C020 H02A 110.0 . . ?
C06A C020 H02B 110.0 . . ?
H02A C020 H02B 108.4 . . ?
H17L C175 H17M 109.5 . . ?
H17L C175 H17N 109.5 . . ?
H17M C175 H17N 109.5 . . ?
C176 C175 H17L 109.5 . . ?
C176 C175 H17M 109.5 . . ?
C176 C175 H17N 109.5 . . ?
N13 C176 C175 121.5(12) . . ?
N13 C176 C177 126.0(12) . . ?
C177 C176 C175 112.5(11) . . ?
C176 C177 H177 115(10) . . ?
C176 C177 C178 130.1(12) . . ?
C178 C177 H177 115(9) . . ?
N14 C178 C177 123.8(12) . . ?
N14 C178 C179 119.4(12) . . ?
C177 C178 C179 116.8(11) . . ?
C178 C179 H17O 109.5 . . ?
C178 C179 H17P 109.5 . . ?
C178 C179 H17Q 109.5 . . ?
H17O C179 H17P 109.5 . . ?
H17O C179 H17Q 109.5 . . ?
H17P C179 H17Q 109.5 . . ?
N13 C180 C185 116.9(12) . . ?
C181 C180 N13 123.2(12) . . ?
C181 C180 C185 119.8(13) . . ?
C180 C181 C182 119.7(14) . . ?
C180 C181 C187 121.6(13) . . ?
C182 C181 C187 118.5(14) . . ?
C181 C182 H182 120.4 . . ?
C183 C182 C181 119.1(15) . . ?
C183 C182 H182 120.4 . . ?
C182 C183 H183 119.2 . . ?
C184 C183 C182 121.6(15) . . ?
C184 C183 H183 119.2 . . ?
C183 C184 H184 119.0 . . ?
C183 C184 C185 121.9(16) . . ?
C185 C184 H184 119.0 . . ?
C180 C185 C190 120.9(13) . . ?
C184 C185 C180 117.8(14) . . ?
C184 C185 C190 121.3(14) . . ?
H18A C186 H18B 109.5 . . ?
H18A C186 H18C 109.5 . . ?
H18B C186 H18C 109.5 . . ?
C187 C186 H18A 109.5 . . ?
C187 C186 H18B 109.5 . . ?
C187 C186 H18C 109.5 . . ?
C181 C187 H187 108.0 . . ?
C186 C187 C181 111.2(12) . . ?
C186 C187 H187 108.0 . . ?
C186 C187 C188 111.4(13) . . ?
C188 C187 C181 110.0(12) . . ?
C188 C187 H187 108.0 . . ?
C187 C188 H18D 109.5 . . ?
C187 C188 H18E 109.5 . . ?
C187 C188 H18F 109.5 . . ?
H18D C188 H18E 109.5 . . ?
H18D C188 H18F 109.5 . . ?
H18E C188 H18F 109.5 . . ?
H18G C189 H18H 109.5 . . ?
H18G C189 H18I 109.5 . . ?
H18H C189 H18I 109.5 . . ?
C190 C189 H18G 109.5 . . ?
C190 C189 H18H 109.5 . . ?
C190 C189 H18I 109.5 . . ?
C185 C190 C189 111.9(14) . . ?
C185 C190 H190 107.2 . . ?
C185 C190 C191 113.6(14) . . ?
C189 C190 H190 107.2 . . ?
C191 C190 C189 109.5(14) . . ?
C191 C190 H190 107.2 . . ?
C190 C191 H19A 109.5 . . ?
C190 C191 H19B 109.5 . . ?
C190 C191 H19C 109.5 . . ?
H19A C191 H19B 109.5 . . ?
H19A C191 H19C 109.5 . . ?
H19B C191 H19C 109.5 . . ?
C193 C192 N14 119.8(11) . . ?
C197 C192 N14 119.2(12) . . ?
C197 C192 C193 120.5(12) . . ?
C192 C193 C199 120.4(12) . . ?
C194 C193 C192 119.4(13) . . ?
C194 C193 C199 120.1(13) . . ?
C193 C194 H194 119.7 . . ?
C193 C194 C195 120.6(13) . . ?
C195 C194 H194 119.7 . . ?
C194 C195 H195 120.1 . . ?
C196 C195 C194 119.7(13) . . ?
C196 C195 H195 120.1 . . ?
C195 C196 H196 119.4 . . ?
C195 C196 C197 121.2(15) . . ?
C197 C196 H196 119.4 . . ?
C192 C197 C196 118.5(14) . . ?
C192 C197 C202 122.6(12) . . ?
C196 C197 C202 118.8(13) . . ?
H19D C198 H19E 109.5 . . ?
H19D C198 H19F 109.5 . . ?
H19E C198 H19F 109.5 . . ?
C199 C198 H19D 109.5 . . ?
C199 C198 H19E 109.5 . . ?
C199 C198 H19F 109.5 . . ?
C193 C199 C198 110.9(11) . . ?
C193 C199 H199 107.7 . . ?
C193 C199 C200 112.7(12) . . ?
C198 C199 H199 107.7 . . ?
C200 C199 C198 109.9(13) . . ?
C200 C199 H199 107.7 . . ?
C199 C200 H20A 109.5 . . ?
C199 C200 H20B 109.5 . . ?
C199 C200 H20C 109.5 . . ?
H20A C200 H20B 109.5 . . ?
H20A C200 H20C 109.5 . . ?
H20B C200 H20C 109.5 . . ?
H20D C201 H20E 109.5 . . ?
H20D C201 H20F 109.5 . . ?
H20E C201 H20F 109.5 . . ?
C202 C201 H20D 109.5 . . ?
C202 C201 H20E 109.5 . . ?
C202 C201 H20F 109.5 . . ?
C197 C202 H202 107.9 . . ?
C201 C202 C197 111.4(12) . . ?
C201 C202 H202 107.9 . . ?
C203 C202 C197 110.6(12) . . ?
C203 C202 C201 111.0(13) . . ?
C203 C202 H202 107.9 . . ?
C202 C203 H20G 109.5 . . ?
C202 C203 H20H 109.5 . . ?
C202 C203 H20I 109.5 . . ?
H20G C203 H20H 109.5 . . ?
H20G C203 H20I 109.5 . . ?
H20H C203 H20I 109.5 . . ?
N15 C204 Sn4 119.8(9) . . ?
N15 C204 N16 118.2(11) . . ?
N16 C204 Sn4 121.5(9) . . ?
H20J C205 H20K 109.5 . . ?
H20J C205 H20L 109.5 . . ?
H20K C205 H20L 109.5 . . ?
C206 C205 H20J 109.5 . . ?
C206 C205 H20K 109.5 . . ?
C206 C205 H20L 109.5 . . ?
N15 C206 C205 108.4(11) . . ?
N15 C206 H206 108.7 . . ?
N15 C206 C207 111.6(11) . . ?
C205 C206 H206 108.7 . . ?
C205 C206 C207 110.5(11) . . ?
C207 C206 H206 108.7 . . ?
C206 C207 H20M 109.5 . . ?
C206 C207 H20N 109.5 . . ?
C206 C207 H20O 109.5 . . ?
H20M C207 H20N 109.5 . . ?
H20M C207 H20O 109.5 . . ?
H20N C207 H20O 109.5 . . ?
H20P C208 H20Q 109.5 . . ?
H20P C208 H20R 109.5 . . ?
H20Q C208 H20R 109.5 . . ?
C209 C208 H20P 109.5 . . ?
C209 C208 H20Q 109.5 . . ?
C209 C208 H20R 109.5 . . ?
N16 C209 C208 113.8(12) . . ?
N16 C209 H209 107.6 . . ?
N16 C209 C210 109.7(11) . . ?
C208 C209 H209 107.6 . . ?
C208 C209 C210 110.4(12) . . ?
C210 C209 H209 107.6 . . ?
C209 C210 H21A 109.5 . . ?
C209 C210 H21B 109.5 . . ?
C209 C210 H21C 109.5 . . ?
H21A C210 H21B 109.5 . . ?
H21A C210 H21C 109.5 . . ?
H21B C210 H21C 109.5 . . ?
C212 C211 Sn4 122.7(11) . . ?
C216 C211 Sn4 122.4(12) . . ?
C216 C211 C212 114.7(15) . . ?
C211 C212 H212 119.4 . . ?
C213 C212 C211 121.1(17) . . ?
C213 C212 H212 119.4 . . ?
C212 C213 H213 119.1 . . ?
C214 C213 C212 121.9(19) . . ?
C214 C213 H213 119.1 . . ?
C213 C214 H214 120.5 . . ?
C213 C214 C215 118.9(18) . . ?
C215 C214 H214 120.5 . . ?
C214 C215 H215 119.4 . . ?
C214 C215 C216 121.1(18) . . ?
C216 C215 H215 119.4 . . ?
C211 C216 H216 118.9 . . ?
C215 C216 C211 122.2(16) . . ?
C215 C216 H216 118.9 . . ?
C218 C217 Sn4 121.0(11) . . ?
C218 C217 C222 114.6(12) . . ?
C222 C217 Sn4 124.3(9) . . ?
C217 C218 H218 119.2 . . ?
C219 C218 C217 121.7(16) . . ?
C219 C218 H218 119.2 . . ?
C218 C219 H219 118.4 . . ?
C218 C219 C220 123.3(16) . . ?
C220 C219 H219 118.4 . . ?
C219 C220 H220 120.5 . . ?
C219 C220 C221 119.1(14) . . ?
C221 C220 H220 120.5 . . ?
C220 C221 H221 120.7 . . ?
C222 C221 C220 118.6(14) . . ?
C222 C221 H221 120.7 . . ?
C217 C222 H222 118.6 . . ?
C221 C222 C217 122.8(13) . . ?
C221 C222 H222 118.6 . . ?
C224 C223 Sn4 119.3(12) . . ?
C228 C223 Sn4 123.5(13) . . ?
C228 C223 C224 117.3(15) . . ?
C223 C224 H224 119.4 . . ?
C225 C224 C223 121.3(18) . . ?
C225 C224 H224 119.4 . . ?
C224 C225 H225 120.7 . . ?
C224 C225 C226 119(2) . . ?
C226 C225 H225 120.7 . . ?
C225 C226 H226 119.7 . . ?
C227 C226 C225 120.5(17) . . ?
C227 C226 H226 119.7 . . ?
C226 C227 H227 119.8 . . ?
C226 C227 C228 120(2) . . ?
C228 C227 H227 119.8 . . ?
C223 C228 H228 119.2 . . ?
C227 C228 C223 122(2) . . ?
C227 C228 H228 119.2 . . ?

loop_
_geom_bond_atom_site_label_1
_geom_bond_atom_site_label_2
_geom_bond_distance
_geom_bond_site_symmetry_2
_geom_bond_publ_flag
Sn1 C30 2.214(12) . ?
Sn1 C37 2.165(10) . ?
Sn1 C43 2.167(13) . ?
Sn1 C49 2.094(13) . ?
Ca1 O1 2.377(10) . ?
Ca1 N1 2.382(10) . ?
Ca1 N2 2.341(10) . ?
Ca1 N3 2.373(11) . ?
Ca1 N4 2.377(11) . ?
O1 C55 1.452(17) . ?
O1 C58 1.452(15) . ?
N1 C2 1.328(15) . ?
N1 C6 1.428(15) . ?
N2 C4 1.344(14) . ?
N2 C18 1.412(15) . ?
N3 C30 1.380(17) . ?
N3 C32 1.468(16) . ?
N4 C30 1.311(16) . ?
N4 C35 1.460(16) . ?
C1 H1A 0.9600 . ?
C1 H1B 0.9600 . ?
C1 H1C 0.9600 . ?
C1 C2 1.502(17) . ?
C2 C3 1.408(17) . ?
C3 H3 1.12(9) . ?
C3 C4 1.397(17) . ?
C4 C5 1.533(16) . ?
C5 H5A 0.9600 . ?
C5 H5B 0.9600 . ?
C5 H5C 0.9600 . ?
C6 C7 1.414(19) . ?
C6 C11 1.421(18) . ?
C7 C8 1.38(2) . ?
C7 C13 1.49(2) . ?
C8 H8 0.9300 . ?
C8 C9 1.37(3) . ?
C9 H9 0.9300 . ?
C9 C10 1.38(2) . ?
C10 H10 0.9300 . ?
C10 C11 1.380(19) . ?
C11 C16 1.50(2) . ?
C12 H12A 0.9600 . ?
C12 H12B 0.9600 . ?
C12 H12C 0.9600 . ?
C12 C13 1.52(2) . ?
C13 H13 0.9800 . ?
C13 C14 1.54(2) . ?
C14 H14A 0.9600 . ?
C14 H14B 0.9600 . ?
C14 H14C 0.9600 . ?
C15 H15A 0.9600 . ?
C15 H15B 0.9600 . ?
C15 H15C 0.9600 . ?
C15 C16 1.53(2) . ?
C16 H16 0.9800 . ?
C16 C17 1.549(19) . ?
C17 H17A 0.9600 . ?
C17 H17B 0.9600 . ?
C17 H17C 0.9600 . ?
C18 C19 1.430(19) . ?
C18 C23 1.399(18) . ?
C19 C20 1.391(19) . ?
C19 C25 1.51(2) . ?
C20 H20 0.9300 . ?
C20 C21 1.37(2) . ?
C21 H21 0.9300 . ?
C21 C22 1.39(2) . ?
C22 H22 0.9300 . ?
C22 C23 1.419(18) . ?
C23 C28 1.503(19) . ?
C24 H24A 0.9600 . ?
C24 H24B 0.9600 . ?
C24 H24C 0.9600 . ?
C24 C25 1.52(2) . ?
C25 H25 0.9800 . ?
C25 C26 1.51(2) . ?
C26 H26A 0.9600 . ?
C26 H26B 0.9600 . ?
C26 H26C 0.9600 . ?
C27 H27A 0.9600 . ?
C27 H27B 0.9600 . ?
C27 H27C 0.9600 . ?
C27 C28 1.53(2) . ?
C28 H28 0.9800 . ?
C28 C29 1.528(19) . ?
C29 H29A 0.9600 . ?
C29 H29B 0.9600 . ?
C29 H29C 0.9600 . ?
C31 H31A 0.9600 . ?
C31 H31B 0.9600 . ?
C31 H31C 0.9600 . ?
C31 C32 1.531(19) . ?
C32 H32 0.9800 . ?
C32 C33 1.50(2) . ?
C33 H33A 0.9600 . ?
C33 H33B 0.9600 . ?
C33 H33C 0.9600 . ?
C34 H34A 0.9600 . ?
C34 H34B 0.9600 . ?
C34 H34C 0.9600 . ?
C34 C35 1.519(18) . ?
C35 H35 0.9800 . ?
C35 C36 1.530(19) . ?
C36 H36A 0.9600 . ?
C36 H36B 0.9600 . ?
C36 H36C 0.9600 . ?
C37 C38 1.420(18) . ?
C37 C42 1.391(17) . ?
C38 H38 0.9300 . ?
C38 C39 1.39(2) . ?
C39 H39 0.9300 . ?
C39 C40 1.41(2) . ?
C40 H40 0.9300 . ?
C40 C41 1.34(3) . ?
C41 H41 0.9300 . ?
C41 C42 1.37(2) . ?
C42 H42 0.9300 . ?
C43 C44 1.38(2) . ?
C43 C48 1.39(2) . ?
C44 H44 0.9300 . ?
C44 C45 1.41(2) . ?
C45 H45 0.9300 . ?
C45 C46 1.36(3) . ?
C46 H46 0.9300 . ?
C46 C47 1.37(3) . ?
C47 H47 0.9300 . ?
C47 C48 1.43(2) . ?
C48 H48 0.9300 . ?
C49 C50 1.377(18) . ?
C49 C54 1.42(2) . ?
C50 H50 0.9300 . ?
C50 C51 1.36(2) . ?
C51 H51 0.9300 . ?
C51 C52 1.37(2) . ?
C52 H52 0.9300 . ?
C52 C53 1.36(2) . ?
C53 H53 0.9300 . ?
C53 C54 1.40(2) . ?
C54 H54 0.9300 . ?
C55 H55A 0.9700 . ?
C55 H55B 0.9700 . ?
C55 C56 1.471(19) . ?
C56 H56A 0.9700 . ?
C56 H56B 0.9700 . ?
C56 C57 1.54(2) . ?
C57 H57A 0.9700 . ?
C57 H57B 0.9700 . ?
C57 C58 1.50(2) . ?
C58 H58A 0.9700 . ?
C58 H58B 0.9700 . ?
Sn3 C146 2.222(12) . ?
Sn3 C153 2.180(10) . ?
Sn3 C159 2.165(10) . ?
Sn3 C165 2.137(13) . ?
Ca3 O3 2.387(9) . ?
Ca3 N9 2.343(9) . ?
Ca3 N10 2.394(10) . ?
Ca3 N11 2.403(11) . ?
Ca3 N12 2.383(11) . ?
O3 C171 1.466(17) . ?
O3 C174 1.454(17) . ?
N9 C118 1.331(14) . ?
N9 C122 1.415(15) . ?
N10 C120 1.318(14) . ?
N10 C134 1.434(15) . ?
N11 C146 1.324(16) . ?
N11 C148 1.449(16) . ?
N12 C146 1.360(16) . ?
N12 C151 1.470(15) . ?
C117 H11I 0.9600 . ?
C117 H11J 0.9600 . ?
C117 H11K 0.9600 . ?
C117 C118 1.517(16) . ?
C118 C119 1.418(17) . ?
C119 H119 1.14(9) . ?
C119 C120 1.418(17) . ?
C120 C121 1.505(16) . ?
C121 H12D 0.9600 . ?
C121 H12E 0.9600 . ?
C121 H12F 0.9600 . ?
C122 C123 1.418(18) . ?
C122 C127 1.402(18) . ?
C123 C124 1.376(19) . ?
C123 C129 1.50(2) . ?
C124 H124 0.9300 . ?
C124 C125 1.39(2) . ?
C125 H125 0.9300 . ?
C125 C126 1.36(2) . ?
C126 H126 0.9300 . ?
C126 C127 1.410(18) . ?
C127 C132 1.541(18) . ?
C128 H12G 0.9600 . ?
C128 H12H 0.9600 . ?
C128 H12I 0.9600 . ?
C128 C129 1.52(2) . ?
C129 H129 0.9800 . ?
C129 C130 1.516(19) . ?
C130 H13A 0.9600 . ?
C130 H13B 0.9600 . ?
C130 H13C 0.9600 . ?
C131 H13D 0.9600 . ?
C131 H13E 0.9600 . ?
C131 H13F 0.9600 . ?
C131 C132 1.54(2) . ?
C132 H132 0.9800 . ?
C132 C133 1.500(19) . ?
C133 H13G 0.9600 . ?
C133 H13H 0.9600 . ?
C133 H13I 0.9600 . ?
C134 C135 1.388(19) . ?
C134 C139 1.428(18) . ?
C135 C136 1.40(2) . ?
C135 C141 1.51(2) . ?
C136 H136 0.9300 . ?
C136 C137 1.37(2) . ?
C137 H137 0.9300 . ?
C137 C138 1.36(2) . ?
C138 H138 0.9300 . ?
C138 C139 1.373(18) . ?
C139 C144 1.51(2) . ?
C140 H14D 0.9600 . ?
C140 H14E 0.9600 . ?
C140 H14F 0.9600 . ?
C140 C141 1.56(2) . ?
C141 H141 0.9800 . ?
C141 C142 1.542(19) . ?
C142 H14G 0.9600 . ?
C142 H14H 0.9600 . ?
C142 H14I 0.9600 . ?
C143 H14J 0.9600 . ?
C143 H14K 0.9600 . ?
C143 H14L 0.9600 . ?
C143 C144 1.53(2) . ?
C144 H144 0.9800 . ?
C144 C145 1.55(2) . ?
C145 H14M 0.9600 . ?
C145 H14N 0.9600 . ?
C145 H14O 0.9600 . ?
C147 H14P 0.9600 . ?
C147 H14Q 0.9600 . ?
C147 H14R 0.9600 . ?
C147 C148 1.532(18) . ?
C148 H148 0.9800 . ?
C148 C149 1.536(17) . ?
C149 H14S 0.9600 . ?
C149 H14T 0.9600 . ?
C149 H14U 0.9600 . ?
C150 H15D 0.9600 . ?
C150 H15E 0.9600 . ?
C150 H15F 0.9600 . ?
C150 C151 1.49(2) . ?
C151 H151 0.9800 . ?
C151 C152 1.491(17) . ?
C152 H15G 0.9600 . ?
C152 H15H 0.9600 . ?
C152 H15I 0.9600 . ?
C153 C154 1.381(16) . ?
C153 C158 1.393(17) . ?
C154 H154 0.9300 . ?
C154 C155 1.377(17) . ?
C155 H155 0.9300 . ?
C155 C156 1.368(19) . ?
C156 H156 0.9300 . ?
C156 C157 1.40(2) . ?
C157 H157 0.9300 . ?
C157 C158 1.36(2) . ?
C158 H158 0.9300 . ?
C159 C160 1.411(18) . ?
C159 C164 1.340(18) . ?
C160 H160 0.9300 . ?
C160 C161 1.381(17) . ?
C161 H161 0.9300 . ?
C161 C162 1.36(2) . ?
C162 H162 0.9300 . ?
C162 C163 1.37(2) . ?
C163 H163 0.9300 . ?
C163 C164 1.417(17) . ?
C164 H164 0.9300 . ?
C165 C166 1.390(17) . ?
C165 C170 1.372(18) . ?
C166 H166 0.9300 . ?
C166 C167 1.391(18) . ?
C167 H167 0.9300 . ?
C167 C168 1.37(2) . ?
C168 H168 0.9300 . ?
C168 C169 1.35(2) . ?
C169 H169 0.9300 . ?
C169 C170 1.38(2) . ?
C170 H170 0.9300 . ?
C171 H17D 0.9700 . ?
C171 H17E 0.9700 . ?
C171 C172 1.50(2) . ?
C172 H17F 0.9700 . ?
C172 H17G 0.9700 . ?
C172 C173 1.51(2) . ?
C173 H17H 0.9700 . ?
C173 H17I 0.9700 . ?
C173 C174 1.50(2) . ?
C174 H17J 0.9700 . ?
C174 H17K 0.9700 . ?
Sn2 C88 2.253(11) . ?
Sn2 C95 2.174(12) . ?
Sn2 C101 2.150(12) . ?
Sn2 C107 2.108(11) . ?
Ca2 O2 2.384(9) . ?
Ca2 N5 2.352(11) . ?
Ca2 N6 2.355(11) . ?
Ca2 N7 2.393(10) . ?
Ca2 N8 2.432(10) . ?
Ca2 C61 3.236(13) . ?
O2 C113 1.408(16) . ?
O2 C116 1.378(19) . ?
N5 C60 1.313(16) . ?
N5 C64 1.442(16) . ?
N6 C62 1.328(15) . ?
N6 C76 1.428(17) . ?
N7 C88 1.329(15) . ?
N7 C90 1.465(15) . ?
N8 C88 1.292(15) . ?
N8 C93 1.453(14) . ?
C59 H59A 0.9600 . ?
C59 H59B 0.9600 . ?
C59 H59C 0.9600 . ?
C59 C60 1.488(18) . ?
C60 C61 1.418(19) . ?
C61 H61 0.85(10) . ?
C61 C62 1.415(18) . ?
C62 C63 1.510(16) . ?
C63 H63A 0.9600 . ?
C63 H63B 0.9600 . ?
C63 H63C 0.9600 . ?
C64 C65 1.399(18) . ?
C64 C69 1.405(18) . ?
C65 C66 1.407(19) . ?
C65 C71 1.538(19) . ?
C66 H66 0.9300 . ?
C66 C67 1.37(2) . ?
C67 H67 0.9300 . ?
C67 C68 1.37(2) . ?
C68 H68 0.9300 . ?
C68 C69 1.381(17) . ?
C69 C74 1.515(18) . ?
C70 H70A 0.9600 . ?
C70 H70B 0.9600 . ?
C70 H70C 0.9600 . ?
C70 C71 1.54(2) . ?
C71 H71 0.9800 . ?
C71 C72 1.525(19) . ?
C72 H72A 0.9600 . ?
C72 H72B 0.9600 . ?
C72 H72C 0.9600 . ?
C73 H73A 0.9600 . ?
C73 H73B 0.9600 . ?
C73 H73C 0.9600 . ?
C73 C74 1.532(19) . ?
C74 H74 0.9800 . ?
C74 C75 1.516(19) . ?
C75 H75A 0.9600 . ?
C75 H75B 0.9600 . ?
C75 H75C 0.9600 . ?
C76 C77 1.42(2) . ?
C76 C81 1.38(2) . ?
C77 C78 1.42(2) . ?
C77 C83 1.53(2) . ?
C78 H78 0.9300 . ?
C78 C79 1.37(2) . ?
C79 H79 0.9300 . ?
C79 C80 1.36(2) . ?
C80 H80 0.9300 . ?
C80 C81 1.428(18) . ?
C81 C86 1.52(2) . ?
C82 H82A 0.9600 . ?
C82 H82B 0.9600 . ?
C82 H82C 0.9600 . ?
C82 C83 1.54(2) . ?
C83 H83 0.9800 . ?
C83 C84 1.55(2) . ?
C84 H84A 0.9600 . ?
C84 H84B 0.9600 . ?
C84 H84C 0.9600 . ?
C85 H85A 0.9600 . ?
C85 H85B 0.9600 . ?
C85 H85C 0.9600 . ?
C85 C86 1.547(18) . ?
C86 H86 0.9800 . ?
C86 C87 1.50(2) . ?
C87 H87A 0.9600 . ?
C87 H87B 0.9600 . ?
C87 H87C 0.9600 . ?
C89 H89A 0.9600 . ?
C89 H89B 0.9600 . ?
C89 H89C 0.9600 . ?
C89 C90 1.530(19) . ?
C90 H90 0.9800 . ?
C90 C91 1.532(17) . ?
C91 H91A 0.9600 . ?
C91 H91B 0.9600 . ?
C91 H91C 0.9600 . ?
C92 H92A 0.9600 . ?
C92 H92B 0.9600 . ?
C92 H92C 0.9600 . ?
C92 C93 1.500(17) . ?
C93 H93 0.9800 . ?
C93 C94 1.520(16) . ?
C94 H94A 0.9600 . ?
C94 H94B 0.9600 . ?
C94 H94C 0.9600 . ?
C95 C96 1.407(18) . ?
C95 C100 1.392(17) . ?
C96 H96 0.9300 . ?
C96 C97 1.379(19) . ?
C97 H97 0.9300 . ?
C97 C98 1.40(2) . ?
C98 H98 0.9300 . ?
C98 C99 1.35(2) . ?
C99 H99 0.9300 . ?
C99 C100 1.39(2) . ?
C100 H100 0.9300 . ?
C101 C102 1.402(18) . ?
C101 C106 1.395(18) . ?
C102 H102 0.9300 . ?
C102 C103 1.363(17) . ?
C103 H103 0.9300 . ?
C103 C104 1.37(2) . ?
C104 H104 0.9300 . ?
C104 C105 1.37(2) . ?
C105 H105 0.9300 . ?
C105 C106 1.399(18) . ?
C106 H106 0.9300 . ?
C107 C108 1.390(18) . ?
C107 C112 1.401(18) . ?
C108 H108 0.9300 . ?
C108 C109 1.404(19) . ?
C109 H109 0.9300 . ?
C109 C110 1.37(3) . ?
C110 H110 0.9300 . ?
C110 C111 1.36(3) . ?
C111 H111 0.9300 . ?
C111 C112 1.385(18) . ?
C112 H112 0.9300 . ?
C113 H11A 0.9700 . ?
C113 H11B 0.9700 . ?
C113 C114 1.47(2) . ?
C114 H11C 0.9700 . ?
C114 H11D 0.9700 . ?
C114 C115 1.48(2) . ?
C115 H11E 0.9700 . ?
C115 H11F 0.9700 . ?
C115 C116 1.48(2) . ?
C116 H11G 0.9700 . ?
C116 H11H 0.9700 . ?
Sn4 C204 2.243(12) . ?
Sn4 C211 2.116(14) . ?
Sn4 C217 2.153(12) . ?
Sn4 C223 2.152(15) . ?
Ca4 O4 2.406(9) . ?
Ca4 N13 2.349(10) . ?
Ca4 N14 2.354(10) . ?
Ca4 N15 2.384(10) . ?
Ca4 N16 2.414(10) . ?
O4 C05A 1.400(17) . ?
O4 C020 1.433(16) . ?
N13 C176 1.312(16) . ?
N13 C180 1.428(16) . ?
N14 C178 1.322(15) . ?
N14 C192 1.441(16) . ?
N15 C204 1.314(16) . ?
N15 C206 1.470(15) . ?
N16 C204 1.321(16) . ?
N16 C209 1.455(15) . ?
C03J H03A 0.9700 . ?
C03J H03B 0.9700 . ?
C03J C05A 1.51(2) . ?
C03J C06A 1.46(2) . ?
C05A H05A 0.9700 . ?
C05A H05B 0.9700 . ?
C06A H06A 0.9700 . ?
C06A H06B 0.9700 . ?
C06A C020 1.39(2) . ?
C020 H02A 0.9700 . ?
C020 H02B 0.9700 . ?
C175 H17L 0.9600 . ?
C175 H17M 0.9600 . ?
C175 H17N 0.9600 . ?
C175 C176 1.538(16) . ?
C176 C177 1.406(18) . ?
C177 H177 0.74(11) . ?
C177 C178 1.408(18) . ?
C178 C179 1.507(17) . ?
C179 H17O 0.9600 . ?
C179 H17P 0.9600 . ?
C179 H17Q 0.9600 . ?
C180 C181 1.376(19) . ?
C180 C185 1.445(18) . ?
C181 C182 1.416(19) . ?
C181 C187 1.54(2) . ?
C182 H182 0.9300 . ?
C182 C183 1.39(2) . ?
C183 H183 0.9300 . ?
C183 C184 1.34(2) . ?
C184 H184 0.9300 . ?
C184 C185 1.39(2) . ?
C185 C190 1.51(2) . ?
C186 H18A 0.9600 . ?
C186 H18B 0.9600 . ?
C186 H18C 0.9600 . ?
C186 C187 1.517(19) . ?
C187 H187 0.9800 . ?
C187 C188 1.534(18) . ?
C188 H18D 0.9600 . ?
C188 H18E 0.9600 . ?
C188 H18F 0.9600 . ?
C189 H18G 0.9600 . ?
C189 H18H 0.9600 . ?
C189 H18I 0.9600 . ?
C189 C190 1.54(2) . ?
C190 H190 0.9800 . ?
C190 C191 1.51(2) . ?
C191 H19A 0.9600 . ?
C191 H19B 0.9600 . ?
C191 H19C 0.9600 . ?
C192 C193 1.411(18) . ?
C192 C197 1.391(18) . ?
C193 C194 1.381(18) . ?
C193 C199 1.501(19) . ?
C194 H194 0.9300 . ?
C194 C195 1.39(2) . ?
C195 H195 0.9300 . ?
C195 C196 1.38(2) . ?
C196 H196 0.9300 . ?
C196 C197 1.401(18) . ?
C197 C202 1.543(19) . ?
C198 H19D 0.9600 . ?
C198 H19E 0.9600 . ?
C198 H19F 0.9600 . ?
C198 C199 1.562(19) . ?
C199 H199 0.9800 . ?
C199 C200 1.519(18) . ?
C200 H20A 0.9600 . ?
C200 H20B 0.9600 . ?
C200 H20C 0.9600 . ?
C201 H20D 0.9600 . ?
C201 H20E 0.9600 . ?
C201 H20F 0.9600 . ?
C201 C202 1.52(2) . ?
C202 H202 0.9800 . ?
C202 C203 1.51(2) . ?
C203 H20G 0.9600 . ?
C203 H20H 0.9600 . ?
C203 H20I 0.9600 . ?
C205 H20J 0.9600 . ?
C205 H20K 0.9600 . ?
C205 H20L 0.9600 . ?
C205 C206 1.514(17) . ?
C206 H206 0.9800 . ?
C206 C207 1.516(18) . ?
C207 H20M 0.9600 . ?
C207 H20N 0.9600 . ?
C207 H20O 0.9600 . ?
C208 H20P 0.9600 . ?
C208 H20Q 0.9600 . ?
C208 H20R 0.9600 . ?
C208 C209 1.49(2) . ?
C209 H209 0.9800 . ?
C209 C210 1.505(18) . ?
C210 H21A 0.9600 . ?
C210 H21B 0.9600 . ?
C210 H21C 0.9600 . ?
C211 C212 1.40(2) . ?
C211 C216 1.394(17) . ?
C212 H212 0.9300 . ?
C212 C213 1.37(2) . ?
C213 H213 0.9300 . ?
C213 C214 1.34(3) . ?
C214 H214 0.9300 . ?
C214 C215 1.34(3) . ?
C215 H215 0.9300 . ?
C215 C216 1.37(2) . ?
C216 H216 0.9300 . ?
C217 C218 1.390(17) . ?
C217 C222 1.430(19) . ?
C218 H218 0.9300 . ?
C218 C219 1.34(2) . ?
C219 H219 0.9300 . ?
C219 C220 1.34(2) . ?
C220 H220 0.9300 . ?
C220 C221 1.38(2) . ?
C221 H221 0.9300 . ?
C221 C222 1.374(18) . ?
C222 H222 0.9300 . ?
C223 C224 1.42(2) . ?
C223 C228 1.39(2) . ?
C224 H224 0.9300 . ?
C224 C225 1.37(2) . ?
C225 H225 0.9300 . ?
C225 C226 1.43(3) . ?
C226 H226 0.9300 . ?
C226 C227 1.35(3) . ?
C227 H227 0.9300 . ?
C227 C228 1.38(2) . ?
C228 H228 0.9300 . ?
